data_1569157
loop_
_publ_author_name
'Jin, Qiu-Yan'
'Liang, Yuan-Yuan'
'Zhang, Zhi-Hui'
'Meng, Liao'
'Geng, Jun-Shan'
'Hu, Kong-Qiu'
'Yu, Ji-Pan'
'Chai, Zhi-Fang'
'Mei, Lei'
'Shi, Wei-Qun'

_publ_section_title
;
 Colossal negative thermal expansion in a cucurbit[8]uril-enabled
 uranyl-organic polythreading framework <i>via</i> thermally induced
 relaxation.
;
_journal_issue 23
_journal_name_full 'Chemical science'
_journal_page_first 6330
_journal_page_last 6340
_journal_paper_doi 10.1039/d3sc01343j
_journal_volume 14
_journal_year 2023
_chemical_formula_moiety 'C156 H140 N44 O50 U6, C48 H48 N32 O16'
_chemical_formula_sum 'C204 H188 N76 O66 U6'
_chemical_formula_weight 6188.47
_space_group_crystal_system monoclinic
_space_group_IT_number 15
_space_group_name_Hall '-C 2yc'
_space_group_name_H-M_alt 'C 1 2/c 1'
_atom_sites_solution_hydrogens mixed
_audit_creation_date 2022-09-06
_audit_creation_method
;
Olex2 1.3
(compiled 2020.06.28 svn.raecde09e for OlexSys, GUI svn.r6132)
;
_audit_update_record
;
2022-11-10 deposited with the CCDC.	2023-05-10 downloaded from the CCDC.
;
_cell_angle_alpha 90
_cell_angle_beta 126.838(2)
_cell_angle_gamma 90
_cell_formula_units_Z 4
_cell_length_a 50.041(3)
_cell_length_b 17.1622(12)
_cell_length_c 35.968(2)
_cell_measurement_reflns_used 9865
_cell_measurement_temperature 320(2)
_cell_measurement_theta_max 25.44
_cell_measurement_theta_min 2.73
_cell_volume 24722(3)
_computing_cell_refinement 'SAINT V8.40B (?, 2016)'
_computing_data_reduction 'SAINT V8.40B (?, 2016)'
_computing_molecular_graphics 'Olex2 1.3 (Dolomanov et al., 2009)'
_computing_publication_material 'Olex2 1.3 (Dolomanov et al., 2009)'
_computing_structure_refinement 'SHELXL 2018/3 (Sheldrick, 2015)'
_computing_structure_solution 'SHELXT 2018/2 (Sheldrick, 2018)'
_diffrn_ambient_temperature 320.0
_diffrn_measured_fraction_theta_full 0.991
_diffrn_measured_fraction_theta_max 0.980
_diffrn_measurement_device_type 'Bruker APEX-II CCD'
_diffrn_measurement_method '\f and \w scans'
_diffrn_radiation_type MoK\a
_diffrn_radiation_wavelength 0.71073
_diffrn_reflns_av_R_equivalents 0.0978
_diffrn_reflns_av_unetI/netI 0.0918
_diffrn_reflns_Laue_measured_fraction_full 0.991
_diffrn_reflns_Laue_measured_fraction_max 0.980
_diffrn_reflns_limit_h_max 64
_diffrn_reflns_limit_h_min -64
_diffrn_reflns_limit_k_max 22
_diffrn_reflns_limit_k_min -22
_diffrn_reflns_limit_l_max 45
_diffrn_reflns_limit_l_min -41
_diffrn_reflns_number 127884
_diffrn_reflns_point_group_measured_fraction_full 0.991
_diffrn_reflns_point_group_measured_fraction_max 0.980
_diffrn_reflns_theta_full 25.242
_diffrn_reflns_theta_max 27.575
_diffrn_reflns_theta_min 2.358
_diffrn_source_current 30.0
_diffrn_source_power 1.5
_diffrn_source_voltage 50.0
_diffrn_standards_number 0
_exptl_absorpt_coefficient_mu 4.011
_exptl_absorpt_correction_T_max 0.7456
_exptl_absorpt_correction_T_min 0.5727
_exptl_absorpt_correction_type none
_exptl_absorpt_process_details
;
SADABS-2016/2 (Bruker,2016/2) was used for absorption correction.
wR2(int) was 0.0862 before and 0.0713 after correction.
The Ratio of minimum to maximum transmission is 0.7681.
The \l/2 correction factor is Not present.
;
_exptl_crystal_colour yellow
_exptl_crystal_colour_primary yellow
_exptl_crystal_density_diffrn 1.663
_exptl_crystal_description block
_exptl_crystal_F_000 12096
_refine_diff_density_max 2.275
_refine_diff_density_min -2.354
_refine_diff_density_rms 0.184
_refine_ls_extinction_method none
_refine_ls_goodness_of_fit_ref 1.005
_refine_ls_hydrogen_treatment constr
_refine_ls_matrix_type full
_refine_ls_number_parameters 1586
_refine_ls_number_reflns 28073
_refine_ls_number_restraints 12
_refine_ls_restrained_S_all 1.007
_refine_ls_R_factor_all 0.1178
_refine_ls_R_factor_gt 0.0672
_refine_ls_shift/su_max 0.003
_refine_ls_shift/su_mean 0.000
_refine_ls_structure_factor_coef Fsqd
_refine_ls_weighting_details 'w=1/[\s^2^(Fo^2^)+(0.0793P)^2^+439.8535P] where P=(Fo^2^+2Fc^2^)/3'
_refine_ls_weighting_scheme calc
_refine_ls_wR_factor_gt 0.1601
_refine_ls_wR_factor_ref 0.1873
_reflns_Friedel_coverage 0.000
_reflns_number_gt 17501
_reflns_number_total 28073
_reflns_threshold_expression 'I > 2\s(I)'
_cod_data_source_file d3sc01343j3.cif
_cod_data_source_block U3bcbpy3CB8_320K_B1
_cod_depositor_comments 'Adding full bibliography for 1569127--1569159.cif.'
_cod_database_code 1569157
_shelx_shelxl_version_number 2018/3
_shelx_space_group_comment
;
The symmetry employed for this shelxl refinement is uniquely defined
by the following loop, which should always be used as a source of
symmetry information in preference to the above space-group names.
They are only intended as comments.
;
_olex2_refinement_description
;
1. Fixed Uiso
 At 1.2 times of:
  All C(H) groups, All C(H,H) groups
 At 1.5 times of:
  All O(H,H) groups
2. Uiso/Uaniso restraints and constraints
Uanis(C19) \\sim Ueq: with sigma of 0.001 and sigma for terminal atoms of 0.002
Uanis(O17) \\sim Ueq: with sigma of 0.003 and sigma for terminal atoms of 0.006
3.a Riding coordinates:
 O17(H17A,H17B)
3.b Rotating group:
 O16(H16A,H16B)
3.c Ternary CH refined with riding coordinates:
 C96(H96), C95(H95), C98(H98), C97(H97), C99(H99), C102(H102), C101(H101),
 C73(H73), C78(H78), C100(H100), C71(H71), C74(H74), C75(H75), C77(H77),
 C72(H72), C76(H76)
3.d Secondary CH2 refined with riding coordinates:
 C89(H89A,H89B), C86(H86A,H86B), C93(H93A,H93B), C80(H80A,H80B), C91(H91A,
 H91B), C8(H8A,H8B), C26(H26A,H26B), C84(H84A,H84B), C88(H88A,H88B), C82(H82A,
 H82B), C56(H56A,H56B), C44(H44A,H44B), C70(H70A,H70B), C64(H64A,H64B),
 C60(H60A,H60B), C68(H68A,H68B), C62(H62A,H62B), C66(H66A,H66B), C58(H58A,H58B)
3.e Aromatic/amide H refined with riding coordinates:
 C22(H22), C21(H21), C25(H25), C3(H3), C28(H28), C7(H7), C6(H6), C42(H42),
 C49(H49), C12(H12), C4(H4), C31(H31), C27(H27), C45(H45), C46(H46), C43(H43),
 C13(H13), C53(H53), C52(H52), C48(H48), C24(H24), C9(H9), C30(H30), C54(H54),
 C51(H51), C39(H39), C10(H10), C15(H15), C33(H33), C40(H40), C36(H36), C18(H18),
  C34(H34), C35(H35), C16(H16), C17(H17)
;
_smtbx_masks_void_probe_radius 1.2
_smtbx_masks_void_truncation_radius 1.2
_olex2_submission_special_instructions 'No special instructions were received'

loop_
_space_group_symop_operation_xyz
'x, y, z'
'-x, y, -z+1/2'
'x+1/2, y+1/2, z'
'-x+1/2, y+1/2, -z+1/2'
'-x, -y, -z'
'x, -y, z-1/2'
'-x+1/2, -y+1/2, -z'
'x+1/2, -y+1/2, z-1/2'

loop_
_atom_site_label
_atom_site_type_symbol
_atom_site_fract_x
_atom_site_fract_y
_atom_site_fract_z
_atom_site_U_iso_or_equiv
_atom_site_adp_type
_atom_site_occupancy
_atom_site_site_symmetry_order
_atom_site_calc_flag
_atom_site_refinement_flags_posn
_atom_site_refinement_flags_adp
_atom_site_refinement_flags_occupancy
_atom_site_disorder_assembly
_atom_site_disorder_group
U1 U 0.83003(2) 0.13804(2) 0.34348(2) 0.03097(10) Uani 1 1 d . . . . .
U2 U 0.84331(2) -0.06671(2) 0.29199(2) 0.03215(10) Uani 1 1 d . . . . .
U3 U 0.90925(2) 0.08037(2) 0.36311(2) 0.05012(13) Uani 1 1 d . . . . .
O7 O 0.85631(16) 0.0428(4) 0.3332(3) 0.0426(18) Uani 1 1 d . . . . .
O10 O 0.84082(17) 0.2524(4) 0.3889(2) 0.0426(17) Uani 1 1 d . . . . .
O8 O 0.88738(16) 0.1640(4) 0.3885(3) 0.0428(18) Uani 1 1 d . . . . .
O14 O 0.81305(18) -0.1845(4) 0.2420(3) 0.0446(18) Uani 1 1 d . . . . .
O13 O 0.79304(18) -0.0626(4) 0.2834(3) 0.0455(18) Uani 1 1 d . . . . .
O15 O 0.85959(19) -0.1495(4) 0.2518(3) 0.0475(19) Uani 1 1 d . . . . .
O18 O 0.95149(19) 0.1849(5) 0.4062(3) 0.061(2) Uani 1 1 d . . . . .
O2 O 0.82570(19) 0.1947(4) 0.2989(2) 0.0420(17) Uani 1 1 d . . . . .
O12 O 0.78190(17) 0.0619(4) 0.2828(3) 0.0435(17) Uani 1 1 d . . . . .
O3 O 0.86043(18) -0.1291(4) 0.3405(3) 0.0508(19) Uani 1 1 d . . . . .
O1 O 0.83094(19) 0.0832(4) 0.3863(3) 0.0474(18) Uani 1 1 d . . . . .
O6 O 0.8944(2) 0.1372(5) 0.3131(3) 0.061(2) Uani 1 1 d . . . . .
O9 O 0.89667(19) -0.0337(4) 0.3191(3) 0.059(2) Uani 1 1 d . . . . .
O4 O 0.8236(2) -0.0113(4) 0.2414(3) 0.0496(19) Uani 1 1 d . . . . .
O5 O 0.9275(2) 0.0252(5) 0.4146(3) 0.073(3) Uani 1 1 d . . . . .
O16 O 0.77555(19) 0.1962(6) 0.3160(3) 0.065(3) Uani 1 1 d . . . . .
H16A H 0.778827 0.240927 0.328907 0.097 Uiso 1 1 d R U . . .
H16B H 0.766384 0.168926 0.325620 0.097 Uiso 1 1 d R U . . .
N3 N 0.6127(2) -0.0909(5) 0.1322(3) 0.041(2) Uani 1 1 d . . . . .
C19 C 0.77090(19) -0.0070(4) 0.2715(3) 0.0192(16) Uani 1 1 d . U . . .
N35 N 0.6133(2) 0.6020(6) 0.3485(3) 0.050(2) Uani 1 1 d . . . . .
N33 N 0.8336(2) 0.7724(5) 0.7010(3) 0.040(2) Uani 1 1 d . . . . .
N5 N 0.8174(3) -0.4365(6) 0.0875(4) 0.053(3) Uani 1 1 d . . . . .
N26 N 0.7952(2) 0.8812(5) 0.6747(3) 0.039(2) Uani 1 1 d . . . . .
O30 O 0.6324(2) 0.7346(5) 0.5002(3) 0.063(2) Uani 1 1 d . . . . .
N28 N 0.7079(2) 0.7221(5) 0.6260(3) 0.0390(19) Uani 1 1 d . . . . .
N38 N 0.7000(2) 0.5381(5) 0.5841(3) 0.0368(19) Uani 1 1 d . . . . .
O23 O 1.0608(2) 0.4522(6) 0.3873(4) 0.077(3) Uani 1 1 d . . . . .
O29 O 0.70003(19) 0.8518(4) 0.6038(3) 0.051(2) Uani 1 1 d . . . . .
O31 O 0.7916(2) 0.5729(4) 0.6571(3) 0.059(2) Uani 1 1 d . . . . .
O11 O 0.8844(2) 0.2176(5) 0.4593(3) 0.074(3) Uani 1 1 d . . . . .
C23 C 0.6716(2) -0.0747(6) 0.2034(3) 0.037(2) Uani 1 1 d . . . . .
N34 N 0.8674(2) 0.8434(6) 0.6937(4) 0.051(2) Uani 1 1 d . . . . .
N37 N 0.6672(2) 0.4891(5) 0.5133(3) 0.046(2) Uani 1 1 d . . . . .
N32 N 0.7887(2) 0.6908(5) 0.6851(3) 0.039(2) Uani 1 1 d . . . . .
N25 N 0.8273(2) 0.9492(5) 0.6633(3) 0.046(2) Uani 1 1 d . . . . .
O32 O 0.8681(2) 0.7086(5) 0.6881(3) 0.066(2) Uani 1 1 d . . . . .
N24 N 0.6511(2) 0.4917(5) 0.3748(3) 0.047(2) Uani 1 1 d . . . . .
N31 N 0.7447(2) 0.6107(5) 0.6497(3) 0.042(2) Uani 1 1 d . . . . .
O33 O 0.6041(2) 0.7102(6) 0.3783(3) 0.070(3) Uani 1 1 d . . . . .
N1 N 0.8387(2) 0.5886(5) 0.5076(3) 0.043(2) Uani 1 1 d . . . . .
O20 O 0.8900(2) 0.5499(6) 0.2980(3) 0.072(3) Uani 1 1 d . . . . .
N29 N 0.6621(2) 0.6481(5) 0.5602(3) 0.042(2) Uani 1 1 d . . . . .
O26 O 0.7235(2) 0.4546(5) 0.5601(3) 0.057(2) Uani 1 1 d . . . . .
C22 C 0.6928(3) -0.1193(6) 0.1994(3) 0.041(2) Uani 1 1 d . . . . .
H22 H 0.684764 -0.164640 0.181749 0.049 Uiso 1 1 calc R U . . .
O28 O 0.7715(2) 0.9795(5) 0.6198(3) 0.059(2) Uani 1 1 d . . . . .
C21 C 0.7255(2) -0.0984(6) 0.2209(4) 0.038(2) Uani 1 1 d . . . . .
H21 H 0.739606 -0.130223 0.218905 0.046 Uiso 1 1 calc R U . . .
O19 O 0.9189(2) 0.3491(6) 0.3124(3) 0.070(3) Uani 1 1 d . . . . .
O21 O 0.8904(2) 0.6752(6) 0.3863(4) 0.088(3) Uani 1 1 d . . . . .
O27 O 0.6958(2) 0.4315(5) 0.4405(3) 0.068(2) Uani 1 1 d . . . . .
N27 N 0.7510(2) 0.8019(5) 0.6638(3) 0.039(2) Uani 1 1 d . . . . .
C37 C 0.8349(2) -0.1960(6) 0.2353(3) 0.036(2) Uani 1 1 d . . . . .
N36 N 0.6136(2) 0.5865(6) 0.4098(3) 0.051(2) Uani 1 1 d . . . . .
O22 O 1.0818(2) 0.3372(6) 0.4851(4) 0.089(3) Uani 1 1 d . . . . .
N9 N 0.9690(3) 0.3057(7) 0.3315(4) 0.067(3) Uani 1 1 d . . . . .
N30 N 0.6322(2) 0.6034(6) 0.4889(3) 0.050(2) Uani 1 1 d . . . . .
C25 C 0.7160(3) 0.0168(7) 0.2492(4) 0.044(3) Uani 1 1 d . . . . .
H25 H 0.723624 0.063960 0.265076 0.053 Uiso 1 1 calc R U . . .
N14 N 0.9274(2) 0.7762(6) 0.4318(4) 0.068(3) Uani 1 1 d . . . . .
C20 C 0.7371(2) -0.0286(5) 0.2458(3) 0.032(2) Uani 1 1 d . . . . .
N23 N 0.6497(2) 0.4737(5) 0.4345(3) 0.050(2) Uani 1 1 d . . . . .
C5 C 0.8619(3) 0.4940(6) 0.4797(4) 0.037(2) Uani 1 1 d . . . . .
C96 C 0.7644(3) 0.7295(6) 0.6895(4) 0.041(2) Uani 1 1 d . . . . .
H96 H 0.773165 0.735811 0.722111 0.049 Uiso 1 1 calc R U . . .
O24 O 1.0341(2) 0.6468(7) 0.3895(4) 0.084(3) Uani 1 1 d . . . . .
N22 N 1.0600(3) 0.2236(6) 0.4937(5) 0.067(3) Uani 1 1 d . . . . .
C95 C 0.7350(3) 0.6754(6) 0.6640(4) 0.039(2) Uani 1 1 d . . . . .
H95 H 0.729378 0.658000 0.684460 0.047 Uiso 1 1 calc R U . . .
C98 C 0.8512(3) 0.9005(6) 0.7036(4) 0.041(2) Uani 1 1 d . . . . .
H98 H 0.867121 0.931405 0.731414 0.050 Uiso 1 1 calc R U . . .
N7 N 1.0071(2) 0.1599(6) 0.4602(4) 0.059(3) Uani 1 1 d . . . . .
C1 C 0.8629(3) 0.2653(7) 0.4323(4) 0.048(3) Uani 1 1 d . . . . .
C97 C 0.8285(2) 0.8517(6) 0.7089(3) 0.036(2) Uani 1 1 d . . . . .
H97 H 0.834646 0.857373 0.740295 0.043 Uiso 1 1 calc R U . . .
C32 C 0.5330(3) -0.0450(7) -0.0084(4) 0.048(3) Uani 1 1 d . . . . .
C89 C 0.7275(3) 0.5369(6) 0.6333(4) 0.045(3) Uani 1 1 d . . . . .
H89A H 0.719017 0.523630 0.650644 0.054 Uiso 1 1 calc R U . . .
H89B H 0.743259 0.496736 0.639134 0.054 Uiso 1 1 calc R U . . .
C2 C 0.8621(3) 0.3444(6) 0.4488(4) 0.039(2) Uani 1 1 d . . . . .
C79 C 0.6995(3) 0.4903(6) 0.5529(4) 0.042(2) Uani 1 1 d . . . . .
C99 C 0.6186(3) 0.5194(7) 0.3573(4) 0.050(3) Uani 1 1 d . . . . .
H99 H 0.601001 0.489051 0.330328 0.060 Uiso 1 1 calc R U . . .
N13 N 0.9211(3) 0.7389(7) 0.3670(5) 0.072(3) Uani 1 1 d . . . . .
C3 C 0.8867(3) 0.3681(7) 0.4945(4) 0.047(3) Uani 1 1 d . . . . .
H3 H 0.903328 0.333145 0.515212 0.056 Uiso 1 1 calc R U . . .
N18 N 0.9883(3) 0.5903(7) 0.3229(4) 0.071(3) Uani 1 1 d . . . . .
O17 O 0.9650(3) 0.0357(7) 0.3715(4) 0.097(3) Uani 1 1 d . U . . .
H17A H 0.977257 0.075558 0.378145 0.146 Uiso 1 1 d R U . . .
H17B H 0.959327 0.021408 0.345005 0.146 Uiso 1 1 d R U . . .
N6 N 0.7699(3) -0.2569(7) -0.1187(4) 0.061(3) Uani 1 1 d . . . . .
C28 C 0.5676(3) -0.1372(7) 0.0583(4) 0.057(3) Uani 1 1 d . . . . .
H28 H 0.553866 -0.178046 0.039449 0.069 Uiso 1 1 calc R U . . .
C90 C 0.7766(3) 0.6198(6) 0.6632(4) 0.042(2) Uani 1 1 d . . . . .
C38 C 0.8333(3) -0.2678(6) 0.2087(3) 0.041(2) Uani 1 1 d . . . . .
N16 N 0.9785(3) 0.7791(7) 0.4057(5) 0.068(3) Uani 1 1 d . . . . .
C7 C 0.8381(3) 0.3973(6) 0.4188(4) 0.041(2) Uani 1 1 d . . . . .
H7 H 0.821927 0.382821 0.388143 0.049 Uiso 1 1 calc R U . . .
C87 C 0.6429(3) 0.6701(6) 0.5161(4) 0.043(3) Uani 1 1 d . . . . .
C6 C 0.8373(3) 0.4725(6) 0.4330(4) 0.047(3) Uani 1 1 d . . . . .
H6 H 0.820920 0.507672 0.412112 0.057 Uiso 1 1 calc R U . . .
C42 C 0.8083(3) -0.3880(6) 0.1707(5) 0.055(3) Uani 1 1 d . . . . .
H42 H 0.791603 -0.425144 0.160069 0.066 Uiso 1 1 calc R U . . .
N8 N 0.9903(2) 0.2094(7) 0.3932(5) 0.066(3) Uani 1 1 d . . . . .
C49 C 0.7852(3) -0.4257(7) 0.0547(5) 0.056(3) Uani 1 1 d . . . . .
H49 H 0.770146 -0.442193 0.060182 0.067 Uiso 1 1 calc R U . . .
C12 C 0.7848(3) 0.5888(7) 0.4875(4) 0.049(3) Uani 1 1 d . . . . .
H12 H 0.762401 0.575611 0.465875 0.059 Uiso 1 1 calc R U . . .
N11 N 0.9297(3) 0.5499(7) 0.2852(4) 0.068(3) Uani 1 1 d . . . . .
C86 C 0.6725(2) 0.7013(7) 0.5980(4) 0.045(3) Uani 1 1 d . . . . .
H86A H 0.667866 0.677602 0.618103 0.054 Uiso 1 1 calc R U . . .
H86B H 0.659292 0.748561 0.585282 0.054 Uiso 1 1 calc R U . . .
C83 C 0.7964(3) 0.9418(6) 0.6502(4) 0.044(3) Uani 1 1 d . . . . .
N19 N 1.0053(3) 0.4572(7) 0.3240(4) 0.067(3) Uani 1 1 d . . . . .
C4 C 0.8868(3) 0.4408(6) 0.5094(4) 0.047(3) Uani 1 1 d . . . . .
H4 H 0.903672 0.455202 0.539833 0.057 Uiso 1 1 calc R U . . .
C11 C 0.7948(3) 0.6259(6) 0.5277(4) 0.051(3) Uani 1 1 d . . . . .
C31 C 0.6088(3) -0.0192(6) 0.1148(4) 0.053(3) Uani 1 1 d . . . . .
H31 H 0.623019 0.020859 0.133931 0.063 Uiso 1 1 calc R U . . .
C93 C 0.6047(3) 0.6377(8) 0.3064(4) 0.055(3) Uani 1 1 d . . . . .
H93A H 0.590007 0.602724 0.280658 0.066 Uiso 1 1 calc R U . . .
H93B H 0.592250 0.685107 0.301018 0.066 Uiso 1 1 calc R U . . .
N21 N 1.0456(3) 0.2572(7) 0.4240(6) 0.079(4) Uani 1 1 d . . . . .
C27 C 0.5931(3) -0.1495(6) 0.1046(4) 0.052(3) Uani 1 1 d . . . . .
H27 H 0.596752 -0.199473 0.116814 0.063 Uiso 1 1 calc R U . . .
C94 C 0.6100(3) 0.6409(8) 0.3786(4) 0.054(3) Uani 1 1 d . . . . .
N20 N 1.0251(3) 0.3445(7) 0.3602(4) 0.070(3) Uani 1 1 d . . . . .
C45 C 0.8400(3) -0.4151(8) 0.0810(4) 0.054(3) Uani 1 1 d . . . . .
H45 H 0.862596 -0.424427 0.103864 0.065 Uiso 1 1 calc R U . . .
N17 N 0.9807(3) 0.6944(8) 0.3531(4) 0.077(4) Uani 1 1 d . . . . .
C85 C 0.7186(3) 0.7966(6) 0.6288(4) 0.038(2) Uani 1 1 d . . . . .
C46 C 0.8296(3) -0.3791(8) 0.0403(4) 0.057(3) Uani 1 1 d . . . . .
H46 H 0.845492 -0.363974 0.036030 0.069 Uiso 1 1 calc R U . . .
C50 C 0.7859(3) -0.3263(7) -0.0374(4) 0.049(3) Uani 1 1 d . . . . .
C81 C 0.6689(3) 0.4627(6) 0.4193(4) 0.048(3) Uani 1 1 d . . . . .
C61 C 0.9108(3) 0.7249(8) 0.3944(5) 0.064(4) Uani 1 1 d . . . . .
O25 O 1.0307(2) 0.8001(7) 0.4751(4) 0.098(4) Uani 1 1 d . . . . .
C43 C 0.8097(3) -0.3228(6) 0.1950(4) 0.046(3) Uani 1 1 d . . . . .
H43 H 0.794452 -0.317018 0.201631 0.055 Uiso 1 1 calc R U . . .
C80 C 0.6574(4) 0.4359(6) 0.4754(4) 0.057(3) Uani 1 1 d . . . . .
H80A H 0.675342 0.398953 0.486209 0.069 Uiso 1 1 calc R U . . .
H80B H 0.637962 0.406687 0.467249 0.069 Uiso 1 1 calc R U . . .
N15 N 0.9816(3) 0.8318(7) 0.4641(5) 0.078(4) Uani 1 1 d . . . . .
C102 C 0.6452(3) 0.5314(6) 0.5172(4) 0.044(3) Uani 1 1 d . . . . .
H102 H 0.627201 0.498504 0.511871 0.053 Uiso 1 1 calc R U . . .
C47 C 0.7959(3) -0.3645(6) 0.0050(4) 0.048(3) Uani 1 1 d . . . . .
C91 C 0.8239(3) 0.7065(6) 0.7145(4) 0.046(3) Uani 1 1 d . . . . .
H91A H 0.831004 0.714663 0.745947 0.055 Uiso 1 1 calc R U . . .
H91B H 0.835489 0.660940 0.714875 0.055 Uiso 1 1 calc R U . . .
C13 C 0.8070(3) 0.5706(7) 0.4784(4) 0.052(3) Uani 1 1 d . . . . .
H13 H 0.799445 0.544913 0.450899 0.062 Uiso 1 1 calc R U . . .
C55 C 0.9801(3) 0.1856(7) 0.4186(5) 0.062(4) Uani 1 1 d . . . . .
C92 C 0.8577(3) 0.7693(7) 0.6937(4) 0.047(3) Uani 1 1 d . . . . .
C29 C 0.5627(3) -0.0627(7) 0.0404(4) 0.047(3) Uani 1 1 d . . . . .
C101 C 0.6673(3) 0.5651(6) 0.5673(4) 0.044(3) Uani 1 1 d . . . . .
H101 H 0.660639 0.544970 0.586098 0.053 Uiso 1 1 calc R U . . .
C8 C 0.8629(3) 0.5766(6) 0.4965(5) 0.050(3) Uani 1 1 d . . . . .
H8A H 0.885342 0.587334 0.524130 0.060 Uiso 1 1 calc R U . . .
H8B H 0.858011 0.613528 0.472766 0.060 Uiso 1 1 calc R U . . .
C53 C 0.7531(3) -0.3203(9) -0.1201(5) 0.064(4) Uani 1 1 d . . . . .
H53 H 0.736119 -0.341241 -0.148820 0.077 Uiso 1 1 calc R U . . .
C52 C 0.7931(4) -0.2295(8) -0.0775(6) 0.067(4) Uani 1 1 d . . . . .
H52 H 0.803684 -0.184115 -0.076388 0.080 Uiso 1 1 calc R U . . .
N10 N 0.9490(3) 0.4191(7) 0.2940(4) 0.061(3) Uani 1 1 d . . . . .
C48 C 0.7730(3) -0.3907(7) 0.0125(5) 0.055(3) Uani 1 1 d . . . . .
H48 H 0.750158 -0.384870 -0.010185 0.067 Uiso 1 1 calc R U . . .
C14 C 0.7711(4) 0.6532(8) 0.5363(5) 0.059(3) Uani 1 1 d . . . . .
C26 C 0.6362(3) -0.1045(7) 0.1824(4) 0.051(3) Uani 1 1 d . . . . .
H26A H 0.637218 -0.159960 0.188341 0.061 Uiso 1 1 calc R U . . .
H26B H 0.627992 -0.078770 0.197745 0.061 Uiso 1 1 calc R U . . .
C24 C 0.6834(3) -0.0065(7) 0.2292(4) 0.053(3) Uani 1 1 d . . . . .
H24 H 0.669669 0.023108 0.233172 0.063 Uiso 1 1 calc R U . . .
N12 N 0.9226(3) 0.6545(7) 0.3150(4) 0.071(3) Uani 1 1 d . . . . .
C59 C 0.9125(3) 0.5822(8) 0.2996(5) 0.059(3) Uani 1 1 d . . . . .
C9 C 0.8498(3) 0.6222(8) 0.5477(5) 0.065(4) Uani 1 1 d . . . . .
H9 H 0.872337 0.634097 0.568442 0.078 Uiso 1 1 calc R U . . .
C73 C 0.9915(3) 0.3261(9) 0.3209(5) 0.067(4) Uani 1 1 d . . . . .
H73 H 0.991479 0.286301 0.301282 0.081 Uiso 1 1 calc R U . . .
C78 C 0.9468(3) 0.8324(7) 0.4264(6) 0.073(4) Uani 1 1 d . . . . .
H78 H 0.937415 0.884981 0.420556 0.088 Uiso 1 1 calc R U . . .
C41 C 0.8321(3) -0.3970(7) 0.1626(4) 0.052(3) Uani 1 1 d . . . . .
C84 C 0.7691(3) 0.8743(6) 0.6807(4) 0.042(2) Uani 1 1 d . . . . .
H84A H 0.779041 0.879203 0.713510 0.050 Uiso 1 1 calc R U . . .
H84B H 0.753507 0.917055 0.664605 0.050 Uiso 1 1 calc R U . . .
C30 C 0.5843(3) -0.0051(7) 0.0692(4) 0.060(3) Uani 1 1 d . . . . .
H30 H 0.582174 0.044486 0.057271 0.071 Uiso 1 1 calc R U . . .
C88 C 0.6044(3) 0.6035(8) 0.4402(4) 0.053(3) Uani 1 1 d . . . . .
H88A H 0.593720 0.654238 0.432062 0.064 Uiso 1 1 calc R U . . .
H88B H 0.588153 0.565249 0.434810 0.064 Uiso 1 1 calc R U . . .
C69 C 1.0637(3) 0.2790(9) 0.4695(6) 0.073(4) Uani 1 1 d . . . . .
C54 C 0.7605(3) -0.3542(8) -0.0807(4) 0.061(3) Uani 1 1 d . . . . .
H54 H 0.748129 -0.396977 -0.083085 0.073 Uiso 1 1 calc R U . . .
C51 C 0.8031(4) -0.2599(7) -0.0368(5) 0.062(4) Uani 1 1 d . . . . .
H51 H 0.820870 -0.238255 -0.008916 0.075 Uiso 1 1 calc R U . . .
C82 C 0.8384(3) 1.0211(6) 0.6544(5) 0.053(3) Uani 1 1 d . . . . .
H82A H 0.820259 1.058575 0.639467 0.063 Uiso 1 1 calc R U . . .
H82B H 0.856823 1.043202 0.683728 0.063 Uiso 1 1 calc R U . . .
N4 N 0.4751(3) -0.0093(9) -0.0974(4) 0.080(4) Uani 1 1 d . . . . .
C56 C 0.9662(3) 0.2278(8) 0.3430(6) 0.068(4) Uani 1 1 d . . . . .
H56A H 0.969592 0.191705 0.325443 0.082 Uiso 1 1 calc R U . . .
H56B H 0.943690 0.219987 0.333551 0.082 Uiso 1 1 calc R U . . .
C100 C 0.6179(3) 0.5081(8) 0.3995(4) 0.054(3) Uani 1 1 d . . . . .
H100 H 0.599446 0.474263 0.391722 0.065 Uiso 1 1 calc R U . . .
C57 C 0.9427(3) 0.3574(8) 0.3129(5) 0.059(3) Uani 1 1 d . . . . .
C44 C 0.8299(4) -0.4652(7) 0.1349(5) 0.066(4) Uani 1 1 d . . . . .
H44A H 0.814600 -0.503839 0.132164 0.079 Uiso 1 1 calc R U . . .
H44B H 0.851632 -0.489229 0.150213 0.079 Uiso 1 1 calc R U . . .
C65 C 1.0043(4) 0.6444(10) 0.3577(6) 0.072(4) Uani 1 1 d . . . . .
C39 C 0.8568(3) -0.2763(8) 0.2010(4) 0.060(4) Uani 1 1 d . . . . .
H39 H 0.873295 -0.238839 0.211336 0.072 Uiso 1 1 calc R U . . .
C67 C 1.0331(4) 0.4198(9) 0.3599(5) 0.065(4) Uani 1 1 d . . . . .
C71 C 1.0373(3) 0.1637(8) 0.4631(6) 0.068(4) Uani 1 1 d . . . . .
H71 H 1.048358 0.112875 0.470642 0.082 Uiso 1 1 calc R U . . .
C63 C 1.0002(4) 0.8041(9) 0.4497(6) 0.075(4) Uani 1 1 d . . . . .
C70 C 0.9149(3) 0.7862(10) 0.4573(7) 0.096(6) Uani 1 1 d . . . . .
H70A H 0.897116 0.748729 0.446739 0.115 Uiso 1 1 calc R U . . .
H70B H 0.905334 0.837950 0.451511 0.115 Uiso 1 1 calc R U . . .
C10 C 0.8288(4) 0.6400(8) 0.5595(5) 0.071(4) Uani 1 1 d . . . . .
H10 H 0.837408 0.661171 0.588457 0.085 Uiso 1 1 calc R U . . .
C15 C 0.7799(4) 0.7110(9) 0.5690(5) 0.069(4) Uani 1 1 d . . . . .
H15 H 0.801422 0.731123 0.588159 0.083 Uiso 1 1 calc R U . . .
C74 C 0.9781(4) 0.4039(9) 0.2949(5) 0.068(4) Uani 1 1 d . . . . .
H74 H 0.972114 0.400783 0.263552 0.082 Uiso 1 1 calc R U . . .
C33 C 0.5043(3) -0.0921(8) -0.0312(5) 0.065(4) Uani 1 1 d . . . . .
H33 H 0.503920 -0.136498 -0.016715 0.078 Uiso 1 1 calc R U . . .
C64 C 0.9911(4) 0.7685(10) 0.3779(6) 0.087(5) Uani 1 1 d . . . . .
H64A H 0.982932 0.810768 0.355703 0.105 Uiso 1 1 calc R U . . .
H64B H 1.015270 0.771124 0.398354 0.105 Uiso 1 1 calc R U . . .
C40 C 0.8556(4) -0.3417(9) 0.1775(5) 0.072(4) Uani 1 1 d . . . . .
H40 H 0.871415 -0.347518 0.171908 0.086 Uiso 1 1 calc R U . . .
C60 C 0.9039(3) 0.7123(9) 0.3211(6) 0.081(5) Uani 1 1 d . . . . .
H60A H 0.898760 0.756508 0.300973 0.097 Uiso 1 1 calc R U . . .
H60B H 0.882870 0.689396 0.311363 0.097 Uiso 1 1 calc R U . . .
C75 C 0.9528(3) 0.6069(9) 0.2882(5) 0.071(4) Uani 1 1 d . . . . .
H75 H 0.947402 0.618578 0.257741 0.086 Uiso 1 1 calc R U . . .
C68 C 1.0490(4) 0.2917(11) 0.3906(7) 0.097(6) Uani 1 1 d . . . . .
H68A H 1.070569 0.317252 0.407422 0.117 Uiso 1 1 calc R U . . .
H68B H 1.049217 0.249979 0.372563 0.117 Uiso 1 1 calc R U . . .
C36 C 0.5321(3) 0.0178(10) -0.0318(5) 0.078(5) Uani 1 1 d . . . . .
H36 H 0.550799 0.049275 -0.019249 0.094 Uiso 1 1 calc R U . . .
N2 N 0.7232(4) 0.7130(10) 0.5462(6) 0.099(5) Uani 1 1 d . . . . .
C18 C 0.7399(5) 0.6268(9) 0.5120(7) 0.085(5) Uani 1 1 d . . . . .
H18 H 0.733156 0.588086 0.489961 0.103 Uiso 1 1 calc R U . . .
C34 C 0.4763(4) -0.0721(10) -0.0757(5) 0.077(4) Uani 1 1 d . . . . .
H34 H 0.457801 -0.104733 -0.090501 0.092 Uiso 1 1 calc R U . . .
C77 C 0.9446(3) 0.8018(8) 0.3850(5) 0.073(4) Uani 1 1 d . . . . .
H77 H 0.937171 0.842533 0.361603 0.087 Uiso 1 1 calc R U . . .
C72 C 1.0250(3) 0.1907(8) 0.4160(6) 0.081(5) Uani 1 1 d . . . . .
H72 H 1.027292 0.149594 0.399147 0.098 Uiso 1 1 calc R U . . .
C35 C 0.5018(4) 0.0346(10) -0.0760(6) 0.083(5) Uani 1 1 d . . . . .
H35 H 0.500934 0.079979 -0.090867 0.099 Uiso 1 1 calc R U . . .
C76 C 0.9474(3) 0.6784(9) 0.3094(5) 0.077(5) Uani 1 1 d . . . . .
H76 H 0.939479 0.723202 0.288353 0.093 Uiso 1 1 calc R U . . .
C16 C 0.7541(5) 0.7375(10) 0.5714(6) 0.088(6) Uani 1 1 d . . . . .
H16 H 0.759726 0.776126 0.593171 0.106 Uiso 1 1 calc R U . . .
C62 C 0.9955(4) 0.8763(8) 0.5054(6) 0.089(5) Uani 1 1 d . . . . .
H62A H 0.984424 0.926536 0.496945 0.107 Uiso 1 1 calc R U . . .
H62B H 1.018914 0.885634 0.519595 0.107 Uiso 1 1 calc R U . . .
C66 C 1.0053(4) 0.5407(11) 0.3124(6) 0.086(5) Uani 1 1 d . . . . .
H66A H 1.028180 0.558340 0.329350 0.104 Uiso 1 1 calc R U . . .
H66B H 0.995020 0.544800 0.279548 0.104 Uiso 1 1 calc R U . . .
C17 C 0.7171(5) 0.6551(10) 0.5185(8) 0.108(7) Uani 1 1 d . . . . .
H17 H 0.696211 0.631594 0.502209 0.130 Uiso 1 1 calc R U . . .
C58 C 0.9234(4) 0.4742(10) 0.2647(5) 0.079(5) Uani 1 1 d . . . . .
H58A H 0.902394 0.454864 0.256991 0.095 Uiso 1 1 calc R U . . .
H58B H 0.920998 0.478738 0.235926 0.095 Uiso 1 1 calc R U . . .

loop_
_atom_site_aniso_label
_atom_site_aniso_U_11
_atom_site_aniso_U_22
_atom_site_aniso_U_33
_atom_site_aniso_U_23
_atom_site_aniso_U_13
_atom_site_aniso_U_12
U1 0.02793(18) 0.01920(16) 0.0433(2) -0.00229(14) 0.02001(16) -0.00133(13)
U2 0.02967(19) 0.01840(16) 0.0455(2) -0.00310(15) 0.02096(17) -0.00108(13)
U3 0.0292(2) 0.0330(2) 0.0768(3) -0.0193(2) 0.0257(2) -0.00774(16)
O7 0.024(3) 0.020(3) 0.071(5) -0.013(3) 0.022(4) -0.004(3)
O10 0.039(4) 0.032(4) 0.043(4) -0.018(3) 0.017(4) -0.003(3)
O8 0.027(4) 0.023(3) 0.068(5) -0.014(3) 0.023(4) -0.007(3)
O14 0.040(4) 0.033(4) 0.062(5) -0.011(3) 0.031(4) -0.004(3)
O13 0.041(4) 0.039(4) 0.065(5) -0.001(4) 0.037(4) -0.003(3)
O15 0.047(4) 0.039(4) 0.065(5) -0.015(4) 0.038(4) -0.014(3)
O18 0.033(4) 0.041(5) 0.097(7) -0.018(4) 0.032(5) -0.007(3)
O2 0.059(5) 0.026(3) 0.046(4) 0.004(3) 0.034(4) 0.000(3)
O12 0.034(4) 0.032(4) 0.057(5) -0.009(3) 0.023(4) -0.009(3)
O3 0.040(4) 0.041(4) 0.048(4) -0.002(4) 0.014(4) 0.002(3)
O1 0.054(5) 0.035(4) 0.045(4) 0.009(3) 0.025(4) 0.001(3)
O6 0.044(5) 0.061(6) 0.064(5) -0.020(4) 0.026(4) -0.009(4)
O9 0.044(5) 0.038(4) 0.101(7) -0.028(4) 0.046(5) -0.009(4)
O4 0.057(5) 0.031(4) 0.053(5) 0.003(3) 0.029(4) 0.003(3)
O5 0.053(5) 0.029(4) 0.080(6) -0.010(4) 0.010(5) 0.003(4)
O16 0.034(4) 0.086(7) 0.063(5) -0.027(5) 0.024(4) 0.007(4)
N3 0.027(4) 0.035(5) 0.047(5) 0.001(4) 0.015(4) -0.009(4)
C19 0.0205(18) 0.0172(18) 0.0183(18) -0.0007(10) 0.0107(12) 0.0005(10)
N35 0.058(6) 0.046(6) 0.057(6) 0.004(5) 0.042(5) 0.004(5)
N33 0.038(5) 0.033(5) 0.053(5) 0.002(4) 0.028(4) 0.008(4)
N5 0.086(8) 0.044(5) 0.056(6) -0.017(5) 0.057(6) -0.017(5)
N26 0.045(5) 0.035(5) 0.037(5) -0.002(4) 0.024(4) 0.001(4)
O30 0.074(6) 0.045(5) 0.078(6) 0.025(4) 0.050(5) 0.024(4)
N28 0.036(5) 0.031(4) 0.049(5) 0.004(4) 0.026(4) 0.003(4)
N38 0.048(5) 0.029(4) 0.041(5) -0.002(4) 0.031(4) 0.002(4)
O23 0.052(6) 0.091(8) 0.082(7) -0.014(6) 0.038(5) -0.019(5)
O29 0.047(5) 0.035(4) 0.069(5) 0.015(4) 0.033(4) 0.011(3)
O31 0.074(6) 0.029(4) 0.090(6) -0.002(4) 0.058(5) 0.010(4)
O11 0.068(6) 0.039(5) 0.066(6) -0.008(4) 0.015(5) 0.022(4)
C23 0.024(5) 0.038(6) 0.039(5) 0.005(4) 0.015(4) -0.006(4)
N34 0.059(6) 0.042(5) 0.073(7) 0.013(5) 0.050(6) 0.014(5)
N37 0.046(5) 0.039(5) 0.049(5) 0.001(4) 0.026(5) -0.001(4)
N32 0.046(5) 0.029(4) 0.049(5) 0.003(4) 0.032(5) 0.005(4)
N25 0.047(6) 0.036(5) 0.060(6) 0.009(4) 0.035(5) 0.005(4)
O32 0.077(6) 0.041(5) 0.107(7) 0.008(5) 0.069(6) 0.017(4)
N24 0.042(5) 0.042(5) 0.056(6) 0.015(5) 0.030(5) 0.012(4)
N31 0.043(5) 0.030(4) 0.049(5) -0.001(4) 0.027(5) 0.007(4)
O33 0.084(7) 0.064(6) 0.084(7) 0.019(5) 0.063(6) 0.027(5)
N1 0.053(6) 0.023(4) 0.059(6) -0.014(4) 0.037(5) -0.015(4)
O20 0.044(5) 0.071(6) 0.086(7) 0.000(5) 0.030(5) -0.002(5)
N29 0.040(5) 0.034(5) 0.051(5) 0.004(4) 0.027(5) 0.006(4)
O26 0.067(6) 0.048(5) 0.060(5) 0.005(4) 0.040(5) 0.013(4)
C22 0.042(6) 0.026(5) 0.035(5) -0.005(4) 0.012(5) -0.007(4)
O28 0.058(5) 0.045(5) 0.062(5) 0.014(4) 0.029(5) 0.010(4)
C21 0.030(5) 0.028(5) 0.049(6) -0.010(4) 0.019(5) 0.002(4)
O19 0.046(5) 0.085(7) 0.087(7) -0.008(5) 0.045(5) -0.003(5)
O21 0.050(6) 0.056(6) 0.123(9) 0.009(6) 0.034(6) -0.004(5)
O27 0.068(6) 0.065(6) 0.068(6) 0.015(5) 0.039(5) 0.022(5)
N27 0.035(5) 0.027(4) 0.049(5) 0.000(4) 0.022(4) 0.011(4)
C37 0.031(5) 0.037(5) 0.034(5) 0.003(4) 0.016(5) 0.000(4)
N36 0.058(6) 0.050(6) 0.055(6) 0.014(5) 0.039(5) 0.022(5)
O22 0.047(6) 0.079(7) 0.127(9) -0.026(7) 0.045(6) 0.000(5)
N9 0.044(6) 0.073(8) 0.093(8) -0.024(7) 0.046(6) -0.004(5)
N30 0.056(6) 0.050(6) 0.053(6) 0.011(5) 0.037(5) 0.016(5)
C25 0.032(5) 0.041(6) 0.041(6) -0.006(5) 0.012(5) -0.008(5)
N14 0.031(5) 0.052(7) 0.100(9) 0.016(6) 0.029(6) 0.004(5)
C20 0.016(4) 0.028(5) 0.032(5) -0.005(4) 0.005(4) -0.011(4)
N23 0.058(6) 0.042(5) 0.047(6) 0.010(4) 0.030(5) 0.012(5)
C5 0.051(6) 0.026(5) 0.046(6) -0.006(4) 0.035(5) -0.005(4)
C96 0.039(6) 0.040(6) 0.039(6) 0.000(5) 0.021(5) -0.006(5)
O24 0.052(6) 0.094(8) 0.100(8) 0.003(6) 0.042(6) -0.003(6)
N22 0.034(6) 0.051(6) 0.104(9) -0.017(6) 0.035(6) -0.010(5)
C95 0.054(7) 0.028(5) 0.051(6) 0.004(4) 0.040(6) 0.005(5)
C98 0.042(6) 0.038(6) 0.046(6) 0.007(5) 0.027(5) 0.009(5)
N7 0.026(5) 0.049(6) 0.086(8) 0.002(6) 0.024(5) -0.008(4)
C1 0.044(7) 0.038(6) 0.066(8) -0.012(6) 0.034(6) -0.007(5)
C97 0.032(5) 0.034(5) 0.028(5) -0.004(4) 0.011(4) -0.002(4)
C32 0.035(6) 0.052(7) 0.042(6) -0.009(5) 0.015(5) -0.002(5)
C89 0.045(6) 0.034(6) 0.047(6) 0.007(5) 0.022(5) 0.014(5)
C2 0.041(6) 0.030(5) 0.039(6) 0.000(4) 0.021(5) 0.008(4)
C79 0.041(6) 0.028(5) 0.051(6) 0.013(5) 0.024(5) 0.005(4)
C99 0.057(7) 0.040(6) 0.050(7) 0.001(5) 0.030(6) -0.001(5)
N13 0.032(6) 0.063(8) 0.092(9) 0.000(7) 0.022(6) 0.005(5)
C3 0.033(6) 0.047(7) 0.050(7) -0.009(5) 0.020(5) 0.003(5)
N18 0.064(8) 0.065(8) 0.071(8) 0.007(6) 0.034(7) -0.003(6)
O17 0.089(5) 0.096(6) 0.115(6) -0.035(4) 0.066(4) -0.049(4)
N6 0.054(7) 0.068(7) 0.066(7) 0.020(6) 0.039(6) 0.012(6)
C28 0.043(7) 0.041(7) 0.057(7) -0.002(6) 0.013(6) -0.015(5)
C90 0.055(7) 0.027(5) 0.050(6) 0.006(5) 0.036(6) 0.009(5)
C38 0.046(6) 0.037(6) 0.033(5) -0.009(4) 0.020(5) -0.002(5)
N16 0.046(6) 0.056(7) 0.091(9) 0.004(6) 0.036(7) -0.006(5)
C7 0.052(7) 0.028(5) 0.046(6) -0.010(4) 0.031(6) 0.001(5)
C87 0.045(6) 0.041(6) 0.067(8) 0.015(6) 0.046(6) 0.012(5)
C6 0.051(7) 0.038(6) 0.051(7) -0.003(5) 0.030(6) 0.005(5)
C42 0.079(9) 0.032(6) 0.083(9) -0.028(6) 0.064(8) -0.022(6)
N8 0.026(5) 0.063(7) 0.103(9) -0.016(6) 0.036(6) -0.010(5)
C49 0.067(9) 0.046(7) 0.081(9) -0.021(7) 0.059(8) -0.023(6)
C12 0.050(7) 0.045(6) 0.059(7) 0.003(6) 0.035(6) 0.006(5)
N11 0.054(7) 0.078(8) 0.056(7) 0.016(6) 0.025(6) -0.005(6)
C86 0.029(5) 0.054(7) 0.063(7) -0.006(6) 0.033(5) -0.004(5)
C83 0.061(7) 0.030(5) 0.044(6) -0.006(5) 0.032(6) 0.003(5)
N19 0.061(7) 0.076(8) 0.078(8) -0.015(7) 0.048(7) -0.021(6)
C4 0.041(6) 0.043(6) 0.044(6) -0.017(5) 0.017(5) -0.013(5)
C11 0.068(8) 0.031(6) 0.070(8) 0.006(5) 0.050(7) 0.010(5)
C31 0.044(7) 0.026(5) 0.063(8) 0.003(5) 0.019(6) -0.002(5)
C93 0.049(7) 0.064(8) 0.061(7) 0.023(6) 0.038(6) 0.018(6)
N21 0.041(6) 0.054(7) 0.140(13) -0.007(8) 0.053(8) -0.004(5)
C27 0.056(7) 0.023(5) 0.067(8) 0.004(5) 0.031(7) -0.006(5)
C94 0.047(7) 0.068(9) 0.059(7) 0.009(7) 0.038(6) 0.007(6)
N20 0.052(7) 0.065(8) 0.097(9) -0.015(7) 0.047(7) -0.011(6)
C45 0.055(7) 0.066(8) 0.047(7) -0.001(6) 0.034(6) 0.003(6)
N17 0.056(7) 0.073(9) 0.075(8) 0.013(7) 0.024(7) -0.007(6)
C85 0.047(6) 0.029(5) 0.050(6) 0.000(5) 0.035(6) 0.001(4)
C46 0.052(7) 0.068(9) 0.060(8) -0.010(7) 0.038(7) -0.009(6)
C50 0.056(7) 0.038(6) 0.059(7) -0.005(5) 0.038(6) -0.012(5)
C81 0.048(7) 0.033(6) 0.064(8) 0.001(5) 0.034(6) 0.000(5)
C61 0.029(6) 0.046(7) 0.093(10) 0.000(7) 0.024(7) 0.005(5)
O25 0.042(6) 0.086(8) 0.135(10) -0.006(7) 0.036(6) -0.007(5)
C43 0.055(7) 0.039(6) 0.058(7) -0.010(5) 0.041(6) -0.008(5)
C80 0.087(10) 0.031(6) 0.050(7) 0.006(5) 0.039(7) 0.004(6)
N15 0.046(7) 0.047(7) 0.109(10) -0.011(7) 0.029(7) -0.011(5)
C102 0.049(7) 0.039(6) 0.044(6) 0.002(5) 0.028(6) -0.007(5)
C47 0.054(7) 0.040(6) 0.058(7) -0.018(5) 0.037(6) -0.019(5)
C91 0.051(7) 0.032(5) 0.057(7) 0.012(5) 0.033(6) 0.014(5)
C13 0.056(7) 0.049(7) 0.054(7) -0.012(6) 0.036(6) -0.002(6)
C55 0.031(6) 0.031(6) 0.088(10) -0.030(6) 0.017(7) -0.007(5)
C92 0.053(7) 0.044(6) 0.043(6) 0.005(5) 0.029(6) 0.005(5)
C29 0.032(6) 0.051(7) 0.050(6) -0.013(5) 0.020(5) -0.010(5)
C101 0.055(7) 0.039(6) 0.043(6) 0.013(5) 0.031(6) 0.006(5)
C8 0.057(7) 0.039(6) 0.074(8) -0.012(6) 0.050(7) -0.010(5)
C53 0.037(7) 0.074(9) 0.057(8) 0.000(7) 0.015(6) -0.007(6)
C52 0.088(11) 0.051(8) 0.093(11) 0.007(8) 0.071(10) 0.006(7)
N10 0.041(6) 0.085(8) 0.062(7) -0.012(6) 0.034(5) -0.003(6)
C48 0.052(7) 0.052(7) 0.079(9) -0.019(7) 0.048(7) -0.015(6)
C14 0.073(9) 0.053(8) 0.069(8) 0.019(7) 0.052(8) 0.020(7)
C26 0.031(6) 0.055(7) 0.047(7) 0.023(6) 0.013(5) 0.004(5)
C24 0.037(6) 0.058(8) 0.051(7) -0.004(6) 0.021(6) 0.002(5)
N12 0.039(6) 0.063(8) 0.078(8) 0.013(6) 0.018(6) 0.001(5)
C59 0.035(6) 0.060(8) 0.061(8) 0.016(7) 0.019(6) 0.014(6)
C9 0.059(8) 0.069(9) 0.064(8) -0.019(7) 0.035(7) -0.006(7)
C73 0.065(9) 0.071(9) 0.089(10) -0.033(8) 0.058(8) -0.021(7)
C78 0.044(7) 0.031(6) 0.109(12) -0.002(7) 0.027(8) -0.003(5)
C41 0.077(9) 0.047(7) 0.049(7) -0.008(5) 0.048(7) -0.011(6)
C84 0.042(6) 0.037(6) 0.047(6) -0.006(5) 0.028(5) 0.009(5)
C30 0.054(7) 0.039(6) 0.062(8) 0.015(6) 0.022(7) -0.001(6)
C88 0.048(7) 0.074(9) 0.046(7) 0.001(6) 0.032(6) 0.013(6)
C69 0.030(7) 0.074(10) 0.113(13) -0.004(10) 0.043(8) -0.002(7)
C54 0.059(8) 0.059(8) 0.054(7) -0.001(6) 0.029(7) -0.020(6)
C51 0.084(10) 0.041(7) 0.087(10) -0.013(7) 0.065(9) -0.020(6)
C82 0.062(8) 0.032(6) 0.075(8) 0.004(6) 0.047(7) 0.010(5)
N4 0.062(8) 0.118(12) 0.040(6) 0.008(7) 0.020(6) -0.012(8)
C56 0.037(7) 0.058(8) 0.119(13) -0.028(8) 0.052(8) -0.015(6)
C100 0.050(7) 0.064(8) 0.052(7) 0.002(6) 0.031(6) -0.003(6)
C57 0.055(8) 0.062(8) 0.065(8) -0.018(7) 0.039(7) -0.006(6)
C44 0.114(12) 0.037(6) 0.073(9) -0.019(6) 0.071(9) -0.021(7)
C65 0.056(9) 0.081(11) 0.089(11) 0.023(9) 0.048(9) 0.005(8)
C39 0.060(8) 0.067(8) 0.069(8) -0.037(7) 0.047(7) -0.028(7)
C67 0.057(9) 0.084(11) 0.064(9) -0.014(8) 0.042(8) -0.006(8)
C71 0.035(7) 0.046(7) 0.115(12) -0.003(8) 0.040(8) -0.001(5)
C63 0.044(8) 0.056(9) 0.109(13) 0.010(8) 0.036(9) 0.002(7)
C70 0.029(7) 0.077(11) 0.160(17) -0.034(11) 0.045(10) -0.016(7)
C10 0.085(11) 0.072(9) 0.074(9) -0.027(8) 0.058(9) -0.017(8)
C15 0.080(10) 0.075(10) 0.057(8) 0.003(7) 0.044(8) 0.018(8)
C74 0.075(10) 0.087(11) 0.055(8) -0.013(8) 0.046(8) -0.011(8)
C33 0.043(7) 0.052(8) 0.064(8) 0.000(6) 0.014(6) -0.014(6)
C64 0.060(9) 0.084(12) 0.099(12) 0.003(9) 0.037(9) -0.029(8)
C40 0.095(11) 0.078(10) 0.079(10) -0.023(8) 0.072(9) -0.018(8)
C60 0.041(7) 0.055(9) 0.111(13) 0.011(9) 0.027(8) 0.003(7)
C75 0.057(9) 0.082(10) 0.075(10) 0.026(8) 0.039(8) 0.007(8)
C68 0.066(10) 0.084(12) 0.157(18) 0.007(12) 0.075(12) 0.020(9)
C36 0.047(8) 0.101(12) 0.064(9) 0.032(8) 0.021(7) -0.005(8)
N2 0.120(13) 0.094(11) 0.153(15) 0.042(11) 0.118(13) 0.042(10)
C18 0.107(14) 0.058(9) 0.131(15) 0.009(9) 0.093(13) 0.014(9)
C34 0.050(8) 0.092(12) 0.062(9) -0.010(9) 0.020(7) -0.002(8)
C77 0.055(8) 0.043(7) 0.085(10) 0.011(7) 0.023(8) 0.007(6)
C72 0.045(8) 0.048(8) 0.120(14) -0.015(8) 0.033(9) 0.007(6)
C35 0.083(12) 0.082(11) 0.084(11) 0.025(9) 0.050(10) 0.015(9)
C76 0.055(9) 0.078(10) 0.084(10) 0.042(9) 0.034(8) 0.018(8)
C16 0.151(17) 0.089(12) 0.084(11) 0.022(9) 0.103(13) 0.049(12)
C62 0.062(9) 0.043(8) 0.123(14) -0.021(9) 0.035(10) -0.024(7)
C66 0.084(11) 0.101(13) 0.092(12) 0.003(10) 0.062(10) -0.024(10)
C17 0.142(17) 0.066(11) 0.21(2) 0.038(13) 0.153(18) 0.018(11)
C58 0.065(10) 0.094(12) 0.045(8) -0.004(8) 0.015(7) -0.023(9)

loop_
_atom_type_symbol
_atom_type_description
_atom_type_scat_dispersion_real
_atom_type_scat_dispersion_imag
_atom_type_scat_source
C C 0.0033 0.0016 'International Tables Vol C Tables 4.2.6.8 and 6.1.1.4'
H H 0.0000 0.0000 'International Tables Vol C Tables 4.2.6.8 and 6.1.1.4'
N N 0.0061 0.0033 'International Tables Vol C Tables 4.2.6.8 and 6.1.1.4'
O O 0.0106 0.0060 'International Tables Vol C Tables 4.2.6.8 and 6.1.1.4'
U U -9.6767 9.6646 'International Tables Vol C Tables 4.2.6.8 and 6.1.1.4'

loop_
_geom_angle_atom_site_label_1
_geom_angle_atom_site_label_2
_geom_angle_atom_site_label_3
_geom_angle
_geom_angle_site_symmetry_1
_geom_angle_site_symmetry_3
_geom_angle_publ_flag
O7 U1 U3 35.05(16) . . ?
O7 U1 O10 141.9(2) . . ?
O7 U1 O8 70.1(2) . . ?
O7 U1 O12 80.0(2) . . ?
O7 U1 O16 146.2(3) . . ?
O10 U1 U3 108.01(17) . . ?
O10 U1 O12 138.1(2) . . ?
O10 U1 O16 71.8(3) . . ?
O8 U1 U3 36.34(17) . . ?
O8 U1 O10 72.0(2) . . ?
O8 U1 O12 149.6(2) . . ?
O8 U1 O16 142.8(3) . . ?
O2 U1 U3 81.7(2) . . ?
O2 U1 O7 91.0(3) . . ?
O2 U1 O10 91.3(3) . . ?
O2 U1 O8 87.4(3) . . ?
O2 U1 O12 88.0(3) . . ?
O2 U1 O1 175.3(3) . . ?
O2 U1 O16 84.8(3) . . ?
O12 U1 U3 113.25(17) . . ?
O12 U1 O16 66.4(3) . . ?
O1 U1 U3 102.9(3) . . ?
O1 U1 O7 92.5(3) . . ?
O1 U1 O10 88.0(3) . . ?
O1 U1 O8 96.8(3) . . ?
O1 U1 O12 89.5(3) . . ?
O1 U1 O16 90.6(3) . . ?
O16 U1 U3 166.5(2) . . ?
O7 U2 U3 35.24(16) . . ?
O7 U2 O14 163.6(2) . . ?
O7 U2 O13 85.7(2) . . ?
O7 U2 O15 143.1(2) . . ?
O7 U2 O9 73.1(2) . . ?
O7 U2 C37 169.1(3) . . ?
O14 U2 U3 161.14(16) . . ?
O14 U2 C37 26.2(2) . . ?
O13 U2 U3 120.82(18) . . ?
O13 U2 O14 78.0(2) . . ?
O13 U2 O15 129.8(2) . . ?
O13 U2 C37 104.0(3) . . ?
O15 U2 U3 108.96(16) . . ?
O15 U2 O14 52.6(2) . . ?
O15 U2 C37 26.4(2) . . ?
O3 U2 U3 91.6(2) . . ?
O3 U2 O7 94.5(3) . . ?
O3 U2 O14 86.9(3) . . ?
O3 U2 O13 89.7(3) . . ?
O3 U2 O15 95.3(3) . . ?
O3 U2 O9 88.8(4) . . ?
O3 U2 C37 90.6(3) . . ?
O9 U2 U3 37.88(18) . . ?
O9 U2 O14 123.3(2) . . ?
O9 U2 O13 158.6(3) . . ?
O9 U2 O15 71.6(2) . . ?
O9 U2 C37 97.4(3) . . ?
O4 U2 U3 93.6(3) . . ?
O4 U2 O7 89.5(3) . . ?
O4 U2 O14 88.3(3) . . ?
O4 U2 O13 87.4(3) . . ?
O4 U2 O15 83.3(3) . . ?
O4 U2 O3 174.8(4) . . ?
O4 U2 O9 95.5(4) . . ?
O4 U2 C37 86.0(3) . . ?
C37 U2 U3 135.16(19) . . ?
U2 U3 U1 69.089(11) . . ?
O7 U3 U1 34.85(16) . . ?
O7 U3 U2 34.54(16) . . ?
O7 U3 O8 70.6(2) . . ?
O7 U3 O18 144.6(2) . . ?
O7 U3 O9 71.3(2) . . ?
O7 U3 O17 142.7(3) . . ?
O8 U3 U1 37.13(16) . . ?
O8 U3 U2 105.13(16) . . ?
O8 U3 O18 74.4(2) . . ?
O8 U3 O9 141.9(2) . . ?
O8 U3 O17 146.0(3) . . ?
O18 U3 U1 109.75(18) . . ?
O18 U3 U2 176.1(2) . . ?
O18 U3 O17 72.7(3) . . ?
O6 U3 U1 84.8(3) . . ?
O6 U3 U2 90.9(3) . . ?
O6 U3 O7 90.8(3) . . ?
O6 U3 O8 92.8(3) . . ?
O6 U3 O18 85.3(3) . . ?
O6 U3 O9 89.7(4) . . ?
O6 U3 O5 175.3(4) . . ?
O6 U3 O17 92.7(4) . . ?
O9 U3 U1 105.60(18) . . ?
O9 U3 U2 36.81(18) . . ?
O9 U3 O18 143.6(3) . . ?
O9 U3 O17 71.6(3) . . ?
O5 U3 U1 99.4(3) . . ?
O5 U3 U2 92.6(3) . . ?
O5 U3 O7 93.9(4) . . ?
O5 U3 O8 89.4(4) . . ?
O5 U3 O18 91.2(3) . . ?
O5 U3 O9 91.2(4) . . ?
O5 U3 O17 83.2(4) . . ?
O17 U3 U1 176.3(2) . . ?
O17 U3 U2 108.3(2) . . ?
U1 O7 U3 110.1(3) . . ?
U2 O7 U1 138.5(3) . . ?
U2 O7 U3 110.2(3) . . ?
C1 O10 U1 130.5(7) . . ?
U3 O8 U1 106.5(3) . . ?
C37 O14 U2 92.4(6) . . ?
C19 O13 U2 133.4(6) . . ?
C37 O15 U2 93.7(6) . . ?
C55 O18 U3 127.6(7) . . ?
C19 O12 U1 142.5(6) . . ?
U2 O9 U3 105.3(3) . . ?
U1 O16 H16A 109.6 . . ?
U1 O16 H16B 110.1 . . ?
H16A O16 H16B 103.9 . . ?
C31 N3 C26 120.4(9) . . ?
C27 N3 C31 120.4(10) . . ?
C27 N3 C26 119.0(9) . . ?
O13 C19 C20 117.8(8) . . ?
O12 C19 O13 116.9(7) . . ?
O12 C19 C20 125.3(8) . . ?
C93 N35 C99 123.3(10) . . ?
C94 N35 C99 113.7(10) . . ?
C94 N35 C93 121.6(10) . . ?
C91 N33 C97 123.0(8) . . ?
C92 N33 C97 110.5(9) . . ?
C92 N33 C91 123.3(9) . . ?
C49 N5 C45 120.9(11) . . ?
C49 N5 C44 120.7(11) . . ?
C45 N5 C44 118.0(12) . . ?
C97 N26 C84 121.8(8) . . ?
C83 N26 C97 109.6(9) . . ?
C83 N26 C84 122.8(9) . . ?
C95 N28 C86 125.0(9) . . ?
C85 N28 C95 110.0(9) . . ?
C85 N28 C86 122.5(9) . . ?
C79 N38 C89 121.7(9) . . ?
C79 N38 C101 112.9(9) . . ?
C101 N38 C89 121.6(8) . . ?
C22 C23 C26 119.7(10) . . ?
C22 C23 C24 119.5(9) . . ?
C24 C23 C26 120.7(10) . . ?
C93 N34 C98 122.6(10) 7_666 . ?
C92 N34 C98 112.3(9) . . ?
C92 N34 C93 124.0(10) . 7_666 ?
C79 N37 C80 120.6(10) . . ?
C79 N37 C102 113.4(9) . . ?
C102 N37 C80 125.0(10) . . ?
C90 N32 C96 110.6(8) . . ?
C90 N32 C91 120.7(9) . . ?
C91 N32 C96 124.2(9) . . ?
C98 N25 C82 120.4(10) . . ?
C83 N25 C98 112.4(9) . . ?
C83 N25 C82 121.1(9) . . ?
C99 N24 C82 123.1(10) . 7_666 ?
C81 N24 C99 114.0(9) . . ?
C81 N24 C82 121.6(9) . 7_666 ?
C95 N31 C89 125.6(9) . . ?
C90 N31 C95 111.1(9) . . ?
C90 N31 C89 121.8(8) . . ?
C13 N1 C8 122.4(9) . . ?
C13 N1 C9 119.5(10) . . ?
C9 N1 C8 118.0(10) . . ?
C87 N29 C86 122.6(9) . . ?
C87 N29 C101 114.6(9) . . ?
C101 N29 C86 122.0(9) . . ?
C23 C22 H22 119.1 . . ?
C21 C22 C23 121.7(9) . . ?
C21 C22 H22 119.1 . . ?
C22 C21 H21 120.5 . . ?
C22 C21 C20 119.0(9) . . ?
C20 C21 H21 120.5 . . ?
C85 N27 C96 112.3(8) . . ?
C85 N27 C84 124.0(8) . . ?
C84 N27 C96 122.4(8) . . ?
O14 C37 U2 61.4(5) . . ?
O14 C37 O15 121.2(9) . . ?
O14 C37 C38 120.9(9) . . ?
O15 C37 U2 59.9(5) . . ?
O15 C37 C38 117.8(9) . . ?
C38 C37 U2 175.1(7) . . ?
C94 N36 C88 122.0(10) . . ?
C94 N36 C100 112.6(10) . . ?
C100 N36 C88 123.1(10) . . ?
C56 N9 C73 122.3(11) . . ?
C57 N9 C73 112.7(13) . . ?
C57 N9 C56 120.6(10) . . ?
C87 N30 C102 112.3(9) . . ?
C87 N30 C88 122.6(10) . . ?
C88 N30 C102 122.9(10) . . ?
C20 C25 H25 119.4 . . ?
C20 C25 C24 121.2(10) . . ?
C24 C25 H25 119.4 . . ?
C61 N14 C78 110.3(13) . . ?
C61 N14 C70 118.1(11) . . ?
C70 N14 C78 127.0(13) . . ?
C21 C20 C19 121.5(9) . . ?
C25 C20 C19 118.6(8) . . ?
C25 C20 C21 119.6(8) . . ?
C81 N23 C80 121.7(10) . . ?
C81 N23 C100 112.3(9) . . ?
C80 N23 C100 124.0(10) . . ?
C6 C5 C8 120.8(10) . . ?
C4 C5 C6 118.9(9) . . ?
C4 C5 C8 120.1(10) . . ?
N32 C96 H96 111.9 . . ?
N32 C96 C95 103.0(8) . . ?
N27 C96 N32 114.3(8) . . ?
N27 C96 H96 111.9 . . ?
N27 C96 C95 103.3(8) . . ?
C95 C96 H96 111.9 . . ?
C69 N22 C71 110.8(13) . . ?
C69 N22 C70 120.3(12) . 5_766 ?
C71 N22 C70 124.5(13) . 5_766 ?
N28 C95 C96 104.7(8) . . ?
N28 C95 H95 110.3 . . ?
N31 C95 N28 114.6(9) . . ?
N31 C95 C96 106.4(9) . . ?
N31 C95 H95 110.3 . . ?
C96 C95 H95 110.3 . . ?
N34 C98 N25 112.7(9) . . ?
N34 C98 H98 112.6 . . ?
N34 C98 C97 103.3(9) . . ?
N25 C98 H98 112.6 . . ?
N25 C98 C97 102.3(8) . . ?
C97 C98 H98 112.6 . . ?
C55 N7 C71 111.8(12) . . ?
C55 N7 C62 122.5(12) . 5_766 ?
C71 N7 C62 125.3(12) . 5_766 ?
O10 C1 C2 115.8(10) . . ?
O11 C1 O10 123.6(10) . . ?
O11 C1 C2 120.6(11) . . ?
N33 C97 N26 114.3(8) . . ?
N33 C97 C98 105.3(8) . . ?
N33 C97 H97 110.5 . . ?
N26 C97 C98 105.6(8) . . ?
N26 C97 H97 110.5 . . ?
C98 C97 H97 110.5 . . ?
C33 C32 C29 121.0(11) . . ?
C36 C32 C29 121.9(11) . . ?
C36 C32 C33 117.1(12) . . ?
N38 C89 H89A 109.1 . . ?
N38 C89 H89B 109.1 . . ?
N31 C89 N38 112.5(9) . . ?
N31 C89 H89A 109.1 . . ?
N31 C89 H89B 109.1 . . ?
H89A C89 H89B 107.8 . . ?
C3 C2 C1 121.2(10) . . ?
C7 C2 C1 120.6(10) . . ?
C7 C2 C3 118.1(9) . . ?
N37 C79 N38 106.9(9) . . ?
O26 C79 N38 126.0(10) . . ?
O26 C79 N37 127.1(11) . . ?
N35 C99 H99 111.6 . . ?
N35 C99 C100 103.2(9) . . ?
N24 C99 N35 115.6(10) . . ?
N24 C99 H99 111.6 . . ?
N24 C99 C100 102.4(9) . . ?
C100 C99 H99 111.6 . . ?
C61 N13 C60 123.7(12) . . ?
C61 N13 C77 111.3(13) . . ?
C60 N13 C77 122.4(14) . . ?
C2 C3 H3 119.2 . . ?
C4 C3 C2 121.6(11) . . ?
C4 C3 H3 119.2 . . ?
C65 N18 C75 113.2(13) . . ?
C65 N18 C66 122.7(13) . . ?
C66 N18 C75 120.7(14) . . ?
U3 O17 H17A 108.7 . . ?
U3 O17 H17B 108.8 . . ?
H17A O17 H17B 104.5 . . ?
C52 N6 C53 116.2(12) . . ?
C27 C28 H28 120.6 . . ?
C27 C28 C29 118.7(10) . . ?
C29 C28 H28 120.6 . . ?
O31 C90 N32 125.9(11) . . ?
O31 C90 N31 125.3(10) . . ?
N31 C90 N32 108.8(9) . . ?
C43 C38 C37 119.6(10) . . ?
C43 C38 C39 121.5(10) . . ?
C39 C38 C37 118.9(10) . . ?
C63 N16 C64 117.8(12) . . ?
C63 N16 C77 113.0(13) . . ?
C77 N16 C64 122.1(13) . . ?
C2 C7 H7 119.1 . . ?
C2 C7 C6 121.9(10) . . ?
C6 C7 H7 119.1 . . ?
O30 C87 N29 128.6(12) . . ?
O30 C87 N30 123.0(11) . . ?
N29 C87 N30 107.8(9) . . ?
C5 C6 H6 120.6 . . ?
C7 C6 C5 118.7(10) . . ?
C7 C6 H6 120.6 . . ?
C43 C42 H42 120.3 . . ?
C43 C42 C41 119.4(10) . . ?
C41 C42 H42 120.3 . . ?
C55 N8 C56 121.8(10) . . ?
C55 N8 C72 111.2(13) . . ?
C72 N8 C56 124.2(12) . . ?
N5 C49 H49 118.7 . . ?
N5 C49 C48 122.6(11) . . ?
C48 C49 H49 118.7 . . ?
C11 C12 H12 119.2 . . ?
C13 C12 H12 119.2 . . ?
C13 C12 C11 121.5(12) . . ?
C59 N11 C75 110.4(13) . . ?
C59 N11 C58 124.9(13) . . ?
C58 N11 C75 124.3(13) . . ?
N28 C86 H86A 108.8 . . ?
N28 C86 H86B 108.8 . . ?
N29 C86 N28 113.7(8) . . ?
N29 C86 H86A 108.8 . . ?
N29 C86 H86B 108.8 . . ?
H86A C86 H86B 107.7 . . ?
N25 C83 N26 109.3(10) . . ?
O28 C83 N26 123.3(11) . . ?
O28 C83 N25 127.3(11) . . ?
C67 N19 C74 111.8(13) . . ?
C67 N19 C66 123.1(13) . . ?
C74 N19 C66 124.3(13) . . ?
C5 C4 H4 119.6 . . ?
C3 C4 C5 120.7(10) . . ?
C3 C4 H4 119.6 . . ?
C12 C11 C14 122.7(12) . . ?
C12 C11 C10 116.1(11) . . ?
C10 C11 C14 121.2(12) . . ?
N3 C31 H31 120.0 . . ?
N3 C31 C30 120.1(11) . . ?
C30 C31 H31 120.0 . . ?
N35 C93 H93A 108.6 . . ?
N35 C93 H93B 108.6 . . ?
N34 C93 N35 114.8(10) 7_666 . ?
N34 C93 H93A 108.6 7_666 . ?
N34 C93 H93B 108.6 7_666 . ?
H93A C93 H93B 107.6 . . ?
C69 N21 C68 124.2(13) . . ?
C69 N21 C72 109.8(15) . . ?
C68 N21 C72 125.8(16) . . ?
N3 C27 C28 121.1(10) . . ?
N3 C27 H27 119.4 . . ?
C28 C27 H27 119.4 . . ?
N35 C94 N36 107.1(11) . . ?
O33 C94 N35 127.9(12) . . ?
O33 C94 N36 124.9(11) . . ?
C67 N20 C73 112.1(13) . . ?
C67 N20 C68 121.3(13) . . ?
C68 N20 C73 125.7(14) . . ?
N5 C45 H45 120.3 . . ?
N5 C45 C46 119.5(12) . . ?
C46 C45 H45 120.3 . . ?
C65 N17 C64 120.2(13) . . ?
C65 N17 C76 110.4(14) . . ?
C64 N17 C76 125.0(13) . . ?
O29 C85 N28 124.5(10) . . ?
O29 C85 N27 125.8(9) . . ?
N27 C85 N28 109.5(9) . . ?
C45 C46 H46 119.1 . . ?
C45 C46 C47 121.8(12) . . ?
C47 C46 H46 119.1 . . ?
C54 C50 C47 122.3(10) . . ?
C54 C50 C51 115.9(12) . . ?
C51 C50 C47 121.6(11) . . ?
N24 C81 N23 107.0(10) . . ?
O27 C81 N24 126.8(11) . . ?
O27 C81 N23 126.2(12) . . ?
O21 C61 N14 126.9(15) . . ?
O21 C61 N13 124.4(15) . . ?
N13 C61 N14 108.7(12) . . ?
C38 C43 C42 119.5(10) . . ?
C38 C43 H43 120.3 . . ?
C42 C43 H43 120.3 . . ?
N37 C80 H80A 108.7 . . ?
N37 C80 H80B 108.7 . . ?
N23 C80 N37 114.1(9) . . ?
N23 C80 H80A 108.7 . . ?
N23 C80 H80B 108.7 . . ?
H80A C80 H80B 107.6 . . ?
C63 N15 C78 110.8(14) . . ?
C63 N15 C62 123.5(13) . . ?
C62 N15 C78 122.8(13) . . ?
N37 C102 N30 114.5(9) . . ?
N37 C102 H102 111.8 . . ?
N37 C102 C101 104.7(9) . . ?
N30 C102 H102 111.8 . . ?
N30 C102 C101 101.5(9) . . ?
C101 C102 H102 111.8 . . ?
C46 C47 C50 120.2(10) . . ?
C48 C47 C46 116.7(12) . . ?
C48 C47 C50 123.1(12) . . ?
N33 C91 N32 114.5(9) . . ?
N33 C91 H91A 108.6 . . ?
N33 C91 H91B 108.6 . . ?
N32 C91 H91A 108.6 . . ?
N32 C91 H91B 108.6 . . ?
H91A C91 H91B 107.6 . . ?
N1 C13 C12 121.2(11) . . ?
N1 C13 H13 119.4 . . ?
C12 C13 H13 119.4 . . ?
O18 C55 N7 125.3(15) . . ?
O18 C55 N8 126.3(13) . . ?
N8 C55 N7 108.4(11) . . ?
N34 C92 N33 108.5(9) . . ?
O32 C92 N33 124.4(11) . . ?
O32 C92 N34 127.1(11) . . ?
C28 C29 C32 120.2(10) . . ?
C30 C29 C32 121.2(11) . . ?
C30 C29 C28 118.4(11) . . ?
N38 C101 N29 115.5(9) . . ?
N38 C101 C102 101.9(9) . . ?
N38 C101 H101 111.7 . . ?
N29 C101 C102 103.6(8) . . ?
N29 C101 H101 111.7 . . ?
C102 C101 H101 111.7 . . ?
N1 C8 C5 113.1(8) . . ?
N1 C8 H8A 109.0 . . ?
N1 C8 H8B 109.0 . . ?
C5 C8 H8A 109.0 . . ?
C5 C8 H8B 109.0 . . ?
H8A C8 H8B 107.8 . . ?
N6 C53 H53 119.1 . . ?
N6 C53 C54 121.9(12) . . ?
C54 C53 H53 119.1 . . ?
N6 C52 H52 116.6 . . ?
N6 C52 C51 126.7(14) . . ?
C51 C52 H52 116.6 . . ?
C57 N10 C74 111.6(12) . . ?
C57 N10 C58 119.9(11) . . ?
C58 N10 C74 125.3(13) . . ?
C49 C48 C47 118.4(12) . . ?
C49 C48 H48 120.8 . . ?
C47 C48 H48 120.8 . . ?
C15 C14 C11 121.3(13) . . ?
C18 C14 C11 122.2(13) . . ?
C18 C14 C15 116.4(13) . . ?
N3 C26 C23 113.0(9) . . ?
N3 C26 H26A 109.0 . . ?
N3 C26 H26B 109.0 . . ?
C23 C26 H26A 109.0 . . ?
C23 C26 H26B 109.0 . . ?
H26A C26 H26B 107.8 . . ?
C23 C24 C25 119.0(11) . . ?
C23 C24 H24 120.5 . . ?
C25 C24 H24 120.5 . . ?
C59 N12 C60 125.1(12) . . ?
C59 N12 C76 110.7(13) . . ?
C76 N12 C60 120.8(12) . . ?
O20 C59 N11 124.7(14) . . ?
O20 C59 N12 123.4(14) . . ?
N12 C59 N11 111.9(13) . . ?
N1 C9 H9 119.0 . . ?
N1 C9 C10 122.1(13) . . ?
C10 C9 H9 119.0 . . ?
N9 C73 N20 115.6(12) . . ?
N9 C73 H73 111.0 . . ?
N9 C73 C74 104.2(11) . . ?
N20 C73 H73 111.0 . . ?
N20 C73 C74 103.6(11) . . ?
C74 C73 H73 111.0 . . ?
N14 C78 H78 111.4 . . ?
N14 C78 C77 103.8(11) . . ?
N15 C78 N14 113.4(12) . . ?
N15 C78 H78 111.4 . . ?
N15 C78 C77 105.0(12) . . ?
C77 C78 H78 111.4 . . ?
C42 C41 C44 119.5(11) . . ?
C40 C41 C42 119.3(11) . . ?
C40 C41 C44 121.1(11) . . ?
N26 C84 H84A 108.8 . . ?
N26 C84 H84B 108.8 . . ?
N27 C84 N26 113.7(8) . . ?
N27 C84 H84A 108.8 . . ?
N27 C84 H84B 108.8 . . ?
H84A C84 H84B 107.7 . . ?
C31 C30 C29 121.1(11) . . ?
C31 C30 H30 119.4 . . ?
C29 C30 H30 119.4 . . ?
N36 C88 H88A 108.8 . . ?
N36 C88 H88B 108.8 . . ?
N30 C88 N36 113.9(9) . . ?
N30 C88 H88A 108.8 . . ?
N30 C88 H88B 108.8 . . ?
H88A C88 H88B 107.7 . . ?
O22 C69 N22 127.8(17) . . ?
O22 C69 N21 123.1(16) . . ?
N21 C69 N22 108.9(14) . . ?
C50 C54 H54 119.4 . . ?
C53 C54 C50 121.2(12) . . ?
C53 C54 H54 119.4 . . ?
C50 C51 H51 121.0 . . ?
C52 C51 C50 118.0(13) . . ?
C52 C51 H51 121.0 . . ?
N25 C82 H82A 109.1 . . ?
N25 C82 H82B 109.1 . . ?
N24 C82 N25 112.4(9) 7_666 . ?
N24 C82 H82A 109.1 7_666 . ?
N24 C82 H82B 109.1 7_666 . ?
H82A C82 H82B 107.9 . . ?
C35 N4 C34 117.2(13) . . ?
N9 C56 N8 113.6(11) . . ?
N9 C56 H56A 108.8 . . ?
N9 C56 H56B 108.8 . . ?
N8 C56 H56A 108.8 . . ?
N8 C56 H56B 108.8 . . ?
H56A C56 H56B 107.7 . . ?
N36 C100 C99 103.3(10) . . ?
N36 C100 H100 111.4 . . ?
N23 C100 N36 114.5(10) . . ?
N23 C100 C99 104.3(9) . . ?
N23 C100 H100 111.4 . . ?
C99 C100 H100 111.4 . . ?
O19 C57 N9 125.7(14) . . ?
O19 C57 N10 127.1(13) . . ?
N9 C57 N10 107.2(11) . . ?
N5 C44 H44A 110.1 . . ?
N5 C44 H44B 110.1 . . ?
C41 C44 N5 108.2(10) . . ?
C41 C44 H44A 110.1 . . ?
C41 C44 H44B 110.1 . . ?
H44A C44 H44B 108.4 . . ?
O24 C65 N18 126.8(15) . . ?
O24 C65 N17 124.3(17) . . ?
N18 C65 N17 108.7(13) . . ?
C38 C39 H39 120.6 . . ?
C38 C39 C40 118.9(11) . . ?
C40 C39 H39 120.6 . . ?
O23 C67 N19 123.8(15) . . ?
O23 C67 N20 127.5(15) . . ?
N20 C67 N19 108.7(13) . . ?
N22 C71 N7 113.4(12) . . ?
N22 C71 H71 111.7 . . ?
N22 C71 C72 104.4(12) . . ?
N7 C71 H71 111.7 . . ?
N7 C71 C72 103.3(11) . . ?
C72 C71 H71 111.7 . . ?
N16 C63 N15 107.5(12) . . ?
O25 C63 N16 128.7(16) . . ?
O25 C63 N15 123.6(17) . . ?
N14 C70 N22 112.4(11) . 5_766 ?
N14 C70 H70A 109.1 . . ?
N14 C70 H70B 109.1 . . ?
N22 C70 H70A 109.1 5_766 . ?
N22 C70 H70B 109.1 5_766 . ?
H70A C70 H70B 107.8 . . ?
C11 C10 H10 120.3 . . ?
C9 C10 C11 119.4(12) . . ?
C9 C10 H10 120.3 . . ?
C14 C15 H15 121.8 . . ?
C14 C15 C16 116.3(15) . . ?
C16 C15 H15 121.8 . . ?
N19 C74 N10 113.5(11) . . ?
N19 C74 C73 103.4(12) . . ?
N19 C74 H74 111.9 . . ?
N10 C74 C73 103.7(11) . . ?
N10 C74 H74 111.9 . . ?
C73 C74 H74 111.9 . . ?
C32 C33 H33 120.0 . . ?
C34 C33 C32 119.9(13) . . ?
C34 C33 H33 120.0 . . ?
N16 C64 H64A 109.1 . . ?
N16 C64 H64B 109.1 . . ?
N17 C64 N16 112.5(12) . . ?
N17 C64 H64A 109.1 . . ?
N17 C64 H64B 109.1 . . ?
H64A C64 H64B 107.8 . . ?
C41 C40 C39 121.5(12) . . ?
C41 C40 H40 119.3 . . ?
C39 C40 H40 119.3 . . ?
N13 C60 N12 113.4(11) . . ?
N13 C60 H60A 108.9 . . ?
N13 C60 H60B 108.9 . . ?
N12 C60 H60A 108.9 . . ?
N12 C60 H60B 108.9 . . ?
H60A C60 H60B 107.7 . . ?
N18 C75 N11 115.7(12) . . ?
N18 C75 H75 112.0 . . ?
N18 C75 C76 102.5(12) . . ?
N11 C75 H75 112.0 . . ?
N11 C75 C76 101.7(12) . . ?
C76 C75 H75 112.0 . . ?
N21 C68 H68A 108.0 . . ?
N21 C68 H68B 108.0 . . ?
N20 C68 N21 117.1(13) . . ?
N20 C68 H68A 108.0 . . ?
N20 C68 H68B 108.0 . . ?
H68A C68 H68B 107.3 . . ?
C32 C36 H36 120.9 . . ?
C32 C36 C35 118.2(14) . . ?
C35 C36 H36 120.9 . . ?
C16 N2 C17 114.3(14) . . ?
C14 C18 H18 118.9 . . ?
C14 C18 C17 122.3(18) . . ?
C17 C18 H18 118.9 . . ?
N4 C34 C33 122.8(14) . . ?
N4 C34 H34 118.6 . . ?
C33 C34 H34 118.6 . . ?
N13 C77 N16 115.1(11) . . ?
N13 C77 C78 105.1(13) . . ?
N13 C77 H77 111.2 . . ?
N16 C77 C78 102.5(12) . . ?
N16 C77 H77 111.2 . . ?
C78 C77 H77 111.2 . . ?
N8 C72 N21 114.1(11) . . ?
N8 C72 C71 104.6(13) . . ?
N8 C72 H72 110.9 . . ?
N21 C72 C71 105.0(13) . . ?
N21 C72 H72 110.9 . . ?
C71 C72 H72 110.9 . . ?
N4 C35 C36 124.6(15) . . ?
N4 C35 H35 117.7 . . ?
C36 C35 H35 117.7 . . ?
N17 C76 C75 104.5(12) . . ?
N17 C76 H76 110.5 . . ?
N12 C76 N17 115.1(13) . . ?
N12 C76 C75 105.3(13) . . ?
N12 C76 H76 110.5 . . ?
C75 C76 H76 110.5 . . ?
C15 C16 H16 116.8 . . ?
N2 C16 C15 126.5(16) . . ?
N2 C16 H16 116.8 . . ?
N7 C62 H62A 108.6 5_766 . ?
N7 C62 H62B 108.6 5_766 . ?
N15 C62 N7 114.8(11) . 5_766 ?
N15 C62 H62A 108.6 . . ?
N15 C62 H62B 108.6 . . ?
H62A C62 H62B 107.5 . . ?
N18 C66 N19 114.1(12) . . ?
N18 C66 H66A 108.7 . . ?
N18 C66 H66B 108.7 . . ?
N19 C66 H66A 108.7 . . ?
N19 C66 H66B 108.7 . . ?
H66A C66 H66B 107.6 . . ?
N2 C17 C18 123.9(19) . . ?
N2 C17 H17 118.1 . . ?
C18 C17 H17 118.1 . . ?
N11 C58 H58A 108.9 . . ?
N11 C58 H58B 108.9 . . ?
N10 C58 N11 113.5(11) . . ?
N10 C58 H58A 108.9 . . ?
N10 C58 H58B 108.9 . . ?
H58A C58 H58B 107.7 . . ?

loop_
_geom_bond_atom_site_label_1
_geom_bond_atom_site_label_2
_geom_bond_distance
_geom_bond_site_symmetry_2
_geom_bond_publ_flag
U1 U3 3.7196(6) . ?
U1 O7 2.264(6) . ?
U1 O10 2.397(6) . ?
U1 O8 2.342(6) . ?
U1 O2 1.774(7) . ?
U1 O12 2.443(7) . ?
U1 O1 1.783(7) . ?
U1 O16 2.484(7) . ?
U2 U3 3.6987(5) . ?
U2 O7 2.235(6) . ?
U2 O14 2.520(7) . ?
U2 O13 2.345(7) . ?
U2 O15 2.486(7) . ?
U2 O3 1.770(8) . ?
U2 O9 2.298(7) . ?
U2 O4 1.743(7) . ?
U2 C37 2.868(10) . ?
U3 O7 2.275(6) . ?
U3 O8 2.299(7) . ?
U3 O18 2.482(8) . ?
U3 O6 1.769(9) . ?
U3 O9 2.355(7) . ?
U3 O5 1.769(10) . ?
U3 O17 2.732(11) . ?
O10 C1 1.280(13) . ?
O14 C37 1.268(12) . ?
O13 C19 1.323(10) . ?
O15 C37 1.277(11) . ?
O18 C55 1.219(14) . ?
O12 C19 1.265(10) . ?
O16 H16A 0.8613 . ?
O16 H16B 0.8611 . ?
N3 C31 1.342(13) . ?
N3 C27 1.340(13) . ?
N3 C26 1.466(13) . ?
C19 C20 1.405(11) . ?
N35 C99 1.443(14) . ?
N35 C93 1.440(14) . ?
N35 C94 1.362(15) . ?
N33 C97 1.444(12) . ?
N33 C91 1.427(13) . ?
N33 C92 1.382(14) . ?
N5 C49 1.319(16) . ?
N5 C45 1.337(15) . ?
N5 C44 1.506(15) . ?
N26 C97 1.446(13) . ?
N26 C83 1.388(14) . ?
N26 C84 1.449(13) . ?
O30 C87 1.212(12) . ?
N28 C95 1.459(13) . ?
N28 C86 1.462(12) . ?
N28 C85 1.367(12) . ?
N38 C89 1.452(13) . ?
N38 C79 1.375(13) . ?
N38 C101 1.439(14) . ?
O23 C67 1.251(16) . ?
O29 C85 1.251(12) . ?
O31 C90 1.204(12) . ?
O11 C1 1.234(14) . ?
C23 C22 1.385(15) . ?
C23 C26 1.538(14) . ?
C23 C24 1.387(15) . ?
N34 C98 1.448(13) . ?
N34 C93 1.435(14) 7_666 ?
N34 C92 1.361(14) . ?
N37 C79 1.371(14) . ?
N37 C80 1.460(14) . ?
N37 C102 1.394(14) . ?
N32 C96 1.476(13) . ?
N32 C90 1.379(13) . ?
N32 C91 1.434(14) . ?
N25 C98 1.466(13) . ?
N25 C83 1.328(14) . ?
N25 C82 1.466(14) . ?
O32 C92 1.235(13) . ?
N24 C99 1.429(14) . ?
N24 C81 1.376(15) . ?
N24 C82 1.443(14) 7_666 ?
N31 C95 1.426(12) . ?
N31 C89 1.444(14) . ?
N31 C90 1.370(14) . ?
O33 C94 1.224(15) . ?
N1 C13 1.310(14) . ?
N1 C8 1.502(13) . ?
N1 C9 1.325(15) . ?
O20 C59 1.226(15) . ?
N29 C87 1.325(14) . ?
N29 C86 1.452(14) . ?
N29 C101 1.444(13) . ?
O26 C79 1.231(13) . ?
C22 H22 0.9300 . ?
C22 C21 1.370(14) . ?
O28 C83 1.237(13) . ?
C21 H21 0.9300 . ?
C21 C20 1.398(13) . ?
O19 C57 1.189(14) . ?
O21 C61 1.222(15) . ?
O27 C81 1.203(13) . ?
N27 C96 1.451(13) . ?
N27 C85 1.333(13) . ?
N27 C84 1.440(13) . ?
C37 C38 1.534(14) . ?
N36 C94 1.388(15) . ?
N36 C88 1.448(14) . ?
N36 C100 1.445(15) . ?
O22 C69 1.234(17) . ?
N9 C73 1.435(16) . ?
N9 C56 1.431(17) . ?
N9 C57 1.383(16) . ?
N30 C87 1.388(15) . ?
N30 C102 1.481(14) . ?
N30 C88 1.443(14) . ?
C25 H25 0.9300 . ?
C25 C20 1.378(14) . ?
C25 C24 1.391(15) . ?
N14 C61 1.391(18) . ?
N14 C78 1.462(17) . ?
N14 C70 1.40(2) . ?
N23 C81 1.375(15) . ?
N23 C80 1.434(14) . ?
N23 C100 1.437(15) . ?
C5 C6 1.410(15) . ?
C5 C4 1.388(15) . ?
C5 C8 1.531(14) . ?
C96 H96 0.9800 . ?
C96 C95 1.499(14) . ?
O24 C65 1.218(17) . ?
N22 C69 1.377(19) . ?
N22 C71 1.434(16) . ?
N22 C70 1.43(2) 5_766 ?
C95 H95 0.9800 . ?
C98 H98 0.9800 . ?
C98 C97 1.512(14) . ?
N7 C55 1.354(16) . ?
N7 C71 1.451(15) . ?
N7 C62 1.46(2) 5_766 ?
C1 C2 1.492(14) . ?
C97 H97 0.9800 . ?
C32 C29 1.504(15) . ?
C32 C33 1.405(16) . ?
C32 C36 1.352(18) . ?
C89 H89A 0.9700 . ?
C89 H89B 0.9700 . ?
C2 C3 1.399(14) . ?
C2 C7 1.369(14) . ?
C99 H99 0.9800 . ?
C99 C100 1.550(16) . ?
N13 C61 1.380(19) . ?
N13 C60 1.404(19) . ?
N13 C77 1.434(17) . ?
C3 H3 0.9300 . ?
C3 C4 1.357(15) . ?
N18 C65 1.37(2) . ?
N18 C75 1.460(18) . ?
N18 C66 1.40(2) . ?
O17 H17A 0.8503 . ?
O17 H17B 0.8502 . ?
N6 C53 1.356(17) . ?
N6 C52 1.304(17) . ?
C28 H28 0.9300 . ?
C28 C27 1.376(16) . ?
C28 C29 1.386(16) . ?
C38 C43 1.354(14) . ?
C38 C39 1.368(15) . ?
N16 C63 1.344(19) . ?
N16 C64 1.48(2) . ?
N16 C77 1.437(17) . ?
C7 H7 0.9300 . ?
C7 C6 1.396(14) . ?
C6 H6 0.9300 . ?
C42 H42 0.9300 . ?
C42 C43 1.395(14) . ?
C42 C41 1.398(16) . ?
N8 C55 1.351(18) . ?
N8 C56 1.485(18) . ?
N8 C72 1.442(16) . ?
C49 H49 0.9300 . ?
C49 C48 1.388(18) . ?
C12 H12 0.9300 . ?
C12 C11 1.373(16) . ?
C12 C13 1.370(15) . ?
N11 C59 1.359(17) . ?
N11 C75 1.469(17) . ?
N11 C58 1.432(19) . ?
C86 H86A 0.9700 . ?
C86 H86B 0.9700 . ?
N19 C67 1.363(18) . ?
N19 C74 1.442(17) . ?
N19 C66 1.49(2) . ?
C4 H4 0.9300 . ?
C11 C14 1.465(16) . ?
C11 C10 1.390(19) . ?
C31 H31 0.9300 . ?
C31 C30 1.356(16) . ?
C93 H93A 0.9700 . ?
C93 H93B 0.9700 . ?
N21 C69 1.37(2) . ?
N21 C68 1.44(2) . ?
N21 C72 1.447(18) . ?
C27 H27 0.9300 . ?
N20 C73 1.442(17) . ?
N20 C67 1.354(18) . ?
N20 C68 1.370(19) . ?
C45 H45 0.9300 . ?
C45 C46 1.372(17) . ?
N17 C65 1.387(19) . ?
N17 C64 1.46(2) . ?
N17 C76 1.479(18) . ?
C46 H46 0.9300 . ?
C46 C47 1.399(17) . ?
C50 C47 1.447(16) . ?
C50 C54 1.377(16) . ?
C50 C51 1.421(15) . ?
O25 C63 1.224(16) . ?
C43 H43 0.9300 . ?
C80 H80A 0.9700 . ?
C80 H80B 0.9700 . ?
N15 C78 1.428(16) . ?
N15 C63 1.391(19) . ?
N15 C62 1.426(19) . ?
C102 H102 0.9800 . ?
C102 C101 1.555(15) . ?
C47 C48 1.400(15) . ?
C91 H91A 0.9700 . ?
C91 H91B 0.9700 . ?
C13 H13 0.9300 . ?
C29 C30 1.369(16) . ?
C101 H101 0.9800 . ?
C8 H8A 0.9700 . ?
C8 H8B 0.9700 . ?
C53 H53 0.9300 . ?
C53 C54 1.363(17) . ?
C52 H52 0.9300 . ?
C52 C51 1.337(18) . ?
N10 C57 1.391(17) . ?
N10 C74 1.459(16) . ?
N10 C58 1.425(18) . ?
C48 H48 0.9300 . ?
C14 C15 1.395(18) . ?
C14 C18 1.33(2) . ?
C26 H26A 0.9700 . ?
C26 H26B 0.9700 . ?
C24 H24 0.9300 . ?
N12 C59 1.329(17) . ?
N12 C60 1.469(19) . ?
N12 C76 1.430(18) . ?
C9 H9 0.9300 . ?
C9 C10 1.381(18) . ?
C73 H73 0.9800 . ?
C73 C74 1.53(2) . ?
C78 H78 0.9800 . ?
C78 C77 1.52(2) . ?
C41 C44 1.496(15) . ?
C41 C40 1.349(18) . ?
C84 H84A 0.9700 . ?
C84 H84B 0.9700 . ?
C30 H30 0.9300 . ?
C88 H88A 0.9700 . ?
C88 H88B 0.9700 . ?
C54 H54 0.9300 . ?
C51 H51 0.9300 . ?
C82 H82A 0.9700 . ?
C82 H82B 0.9700 . ?
N4 C34 1.310(19) . ?
N4 C35 1.31(2) . ?
C56 H56A 0.9700 . ?
C56 H56B 0.9700 . ?
C100 H100 0.9800 . ?
C44 H44A 0.9700 . ?
C44 H44B 0.9700 . ?
C39 H39 0.9300 . ?
C39 C40 1.383(17) . ?
C71 H71 0.9800 . ?
C71 C72 1.49(2) . ?
C70 H70A 0.9700 . ?
C70 H70B 0.9700 . ?
C10 H10 0.9300 . ?
C15 H15 0.9300 . ?
C15 C16 1.42(2) . ?
C74 H74 0.9800 . ?
C33 H33 0.9300 . ?
C33 C34 1.396(18) . ?
C64 H64A 0.9700 . ?
C64 H64B 0.9700 . ?
C40 H40 0.9300 . ?
C60 H60A 0.9700 . ?
C60 H60B 0.9700 . ?
C75 H75 0.9800 . ?
C75 C76 1.55(2) . ?
C68 H68A 0.9700 . ?
C68 H68B 0.9700 . ?
C36 H36 0.9300 . ?
C36 C35 1.42(2) . ?
N2 C16 1.31(2) . ?
N2 C17 1.31(2) . ?
C18 H18 0.9300 . ?
C18 C17 1.38(2) . ?
C34 H34 0.9300 . ?
C77 H77 0.9800 . ?
C72 H72 0.9800 . ?
C35 H35 0.9300 . ?
C76 H76 0.9800 . ?
C16 H16 0.9300 . ?
C62 H62A 0.9700 . ?
C62 H62B 0.9700 . ?
C66 H66A 0.9700 . ?
C66 H66B 0.9700 . ?
C17 H17 0.9300 . ?
C58 H58A 0.9700 . ?
C58 H58B 0.9700 . ?

loop_
_geom_torsion_atom_site_label_1
_geom_torsion_atom_site_label_2
_geom_torsion_atom_site_label_3
_geom_torsion_atom_site_label_4
_geom_torsion
_geom_torsion_site_symmetry_1
_geom_torsion_site_symmetry_2
_geom_torsion_site_symmetry_3
_geom_torsion_site_symmetry_4
_geom_torsion_publ_flag
U1 O10 C1 O11 2.6(17) . . . . ?
U1 O10 C1 C2 -179.6(7) . . . . ?
U1 O12 C19 O13 -34.5(14) . . . . ?
U1 O12 C19 C20 148.2(8) . . . . ?
U2 O14 C37 O15 -2.8(10) . . . . ?
U2 O14 C37 C38 175.0(8) . . . . ?
U2 O13 C19 O12 -31.7(12) . . . . ?
U2 O13 C19 C20 145.7(7) . . . . ?
U2 O15 C37 O14 2.8(10) . . . . ?
U2 O15 C37 C38 -175.0(8) . . . . ?
U3 O18 C55 N7 -91.2(14) . . . . ?
U3 O18 C55 N8 86.5(15) . . . . ?
O10 C1 C2 C3 -174.2(10) . . . . ?
O10 C1 C2 C7 2.2(16) . . . . ?
O14 C37 C38 C43 -4.8(15) . . . . ?
O14 C37 C38 C39 177.7(11) . . . . ?
O13 C19 C20 C21 -20.3(13) . . . . ?
O13 C19 C20 C25 153.4(9) . . . . ?
O15 C37 C38 C43 173.0(10) . . . . ?
O15 C37 C38 C39 -4.5(15) . . . . ?
O12 C19 C20 C21 156.9(10) . . . . ?
O12 C19 C20 C25 -29.4(14) . . . . ?
N3 C31 C30 C29 1(2) . . . . ?
N35 C99 C100 N36 -2.1(12) . . . . ?
N35 C99 C100 N23 -122.0(10) . . . . ?
N5 C49 C48 C47 -1.4(18) . . . . ?
N5 C45 C46 C47 -0.4(19) . . . . ?
O11 C1 C2 C3 3.7(18) . . . . ?
O11 C1 C2 C7 -179.9(12) . . . . ?
C23 C22 C21 C20 -2.7(16) . . . . ?
N34 C98 C97 N33 -0.8(10) . . . . ?
N34 C98 C97 N26 -122.0(9) . . . . ?
N37 C102 C101 N38 2.2(10) . . . . ?
N37 C102 C101 N29 122.5(9) . . . . ?
N32 C96 C95 N28 -118.6(8) . . . . ?
N32 C96 C95 N31 3.1(10) . . . . ?
N25 C98 C97 N33 116.5(9) . . . . ?
N25 C98 C97 N26 -4.8(10) . . . . ?
N24 C99 C100 N36 118.4(10) . . . . ?
N24 C99 C100 N23 -1.6(12) . . . . ?
N1 C9 C10 C11 -3(2) . . . . ?
C22 C23 C26 N3 -80.6(13) . . . . ?
C22 C23 C24 C25 2.3(16) . . . . ?
C22 C21 C20 C19 175.0(9) . . . . ?
C22 C21 C20 C25 1.4(15) . . . . ?
N27 C96 C95 N28 0.6(10) . . . . ?
N27 C96 C95 N31 122.3(9) . . . . ?
C37 C38 C43 C42 180.0(10) . . . . ?
C37 C38 C39 C40 179.1(12) . . . . ?
N9 C73 C74 N19 118.9(11) . . . . ?
N9 C73 C74 N10 0.3(13) . . . . ?
N30 C102 C101 N38 -117.2(9) . . . . ?
N30 C102 C101 N29 3.1(10) . . . . ?
N14 C78 C77 N13 7.5(13) . . . . ?
N14 C78 C77 N16 -113.1(11) . . . . ?
C20 C25 C24 C23 -3.6(17) . . . . ?
C96 N32 C90 O31 -175.3(11) . . . . ?
C96 N32 C90 N31 4.3(12) . . . . ?
C96 N32 C91 N33 -83.8(12) . . . . ?
C96 N27 C85 N28 -3.6(12) . . . . ?
C96 N27 C85 O29 172.8(10) . . . . ?
C96 N27 C84 N26 77.8(12) . . . . ?
N22 C71 C72 N8 -111.4(11) . . . . ?
N22 C71 C72 N21 9.1(13) . . . . ?
C95 N28 C86 N29 -83.3(12) . . . . ?
C95 N28 C85 O29 -172.6(10) . . . . ?
C95 N28 C85 N27 3.9(11) . . . . ?
C95 N31 C89 N38 84.4(13) . . . . ?
C95 N31 C90 O31 177.4(11) . . . . ?
C95 N31 C90 N32 -2.2(12) . . . . ?
C98 N34 C92 N33 3.1(13) . . . . ?
C98 N34 C92 O32 -177.1(12) . . . . ?
C98 N25 C83 N26 -8.7(12) . . . . ?
C98 N25 C83 O28 174.0(10) . . . . ?
C98 N25 C82 N24 90.3(13) . . . 7_666 ?
N7 C71 C72 N8 7.5(14) . . . . ?
N7 C71 C72 N21 127.9(11) . . . . ?
C1 C2 C3 C4 177.6(11) . . . . ?
C1 C2 C7 C6 -178.0(10) . . . . ?
C97 N33 C91 N32 75.9(13) . . . . ?
C97 N33 C92 N34 -3.6(12) . . . . ?
C97 N33 C92 O32 176.6(11) . . . . ?
C97 N26 C83 N25 5.1(11) . . . . ?
C97 N26 C83 O28 -177.4(10) . . . . ?
C97 N26 C84 N27 -86.9(11) . . . . ?
C32 C29 C30 C31 172.2(12) . . . . ?
C32 C33 C34 N4 -2(2) . . . . ?
C32 C36 C35 N4 -5(3) . . . . ?
C89 N38 C79 N37 163.3(9) . . . . ?
C89 N38 C79 O26 -15.6(16) . . . . ?
C89 N38 C101 N29 85.6(12) . . . . ?
C89 N38 C101 C102 -162.8(9) . . . . ?
C89 N31 C95 N28 -79.4(12) . . . . ?
C89 N31 C95 C96 165.3(9) . . . . ?
C89 N31 C90 O31 10.7(17) . . . . ?
C89 N31 C90 N32 -168.9(9) . . . . ?
C2 C3 C4 C5 1.1(18) . . . . ?
C2 C7 C6 C5 -0.2(17) . . . . ?
C79 N38 C89 N31 118.1(10) . . . . ?
C79 N38 C101 N29 -116.0(10) . . . . ?
C79 N38 C101 C102 -4.4(11) . . . . ?
C79 N37 C80 N23 -110.6(12) . . . . ?
C79 N37 C102 N30 110.8(10) . . . . ?
C79 N37 C102 C101 0.5(12) . . . . ?
C99 N35 C93 N34 -85.7(15) . . . 7_666 ?
C99 N35 C94 O33 -176.9(13) . . . . ?
C99 N35 C94 N36 1.3(14) . . . . ?
C99 N24 C81 O27 174.8(12) . . . . ?
C99 N24 C81 N23 -3.2(13) . . . . ?
C3 C2 C7 C6 -1.6(17) . . . . ?
N18 C75 C76 N17 1.1(14) . . . . ?
N18 C75 C76 N12 -120.5(11) . . . . ?
N6 C53 C54 C50 -1(2) . . . . ?
N6 C52 C51 C50 -4(2) . . . . ?
C28 C29 C30 C31 -4(2) . . . . ?
C90 N32 C96 N27 -115.9(9) . . . . ?
C90 N32 C96 C95 -4.6(11) . . . . ?
C90 N32 C91 N33 122.3(10) . . . . ?
C90 N31 C95 N28 114.5(10) . . . . ?
C90 N31 C95 C96 -0.7(11) . . . . ?
C90 N31 C89 N38 -110.9(11) . . . . ?
C38 C39 C40 C41 -1(2) . . . . ?
C7 C2 C3 C4 1.1(17) . . . . ?
C87 N29 C86 N28 -108.6(11) . . . . ?
C87 N29 C101 N38 107.0(10) . . . . ?
C87 N29 C101 C102 -3.6(12) . . . . ?
C87 N30 C102 N37 -114.2(10) . . . . ?
C87 N30 C102 C101 -2.1(11) . . . . ?
C87 N30 C88 N36 114.2(12) . . . . ?
C6 C5 C4 C3 -2.9(17) . . . . ?
C6 C5 C8 N1 81.5(13) . . . . ?
C42 C41 C44 N5 105.6(13) . . . . ?
C42 C41 C40 C39 0(2) . . . . ?
C49 N5 C45 C46 2.1(18) . . . . ?
C49 N5 C44 C41 -82.2(14) . . . . ?
C12 C11 C14 C15 -159.1(12) . . . . ?
C12 C11 C14 C18 17.9(19) . . . . ?
C12 C11 C10 C9 5(2) . . . . ?
N11 C75 C76 N17 121.1(11) . . . . ?
N11 C75 C76 N12 -0.5(14) . . . . ?
C86 N28 C95 N31 79.0(12) . . . . ?
C86 N28 C95 C96 -164.8(9) . . . . ?
C86 N28 C85 O29 -10.0(16) . . . . ?
C86 N28 C85 N27 166.6(9) . . . . ?
C86 N29 C87 O30 3.5(17) . . . . ?
C86 N29 C87 N30 -167.9(8) . . . . ?
C86 N29 C101 N38 -82.7(12) . . . . ?
C86 N29 C101 C102 166.8(8) . . . . ?
C83 N26 C97 N33 -115.0(9) . . . . ?
C83 N26 C97 C98 0.2(11) . . . . ?
C83 N26 C84 N27 122.7(10) . . . . ?
C83 N25 C98 N34 118.7(10) . . . . ?
C83 N25 C98 C97 8.3(12) . . . . ?
C83 N25 C82 N24 -119.3(11) . . . 7_666 ?
C4 C5 C6 C7 2.4(16) . . . . ?
C4 C5 C8 N1 -103.2(12) . . . . ?
C11 C12 C13 N1 -0.6(19) . . . . ?
C11 C14 C15 C16 174.7(12) . . . . ?
C11 C14 C18 C17 -176.9(14) . . . . ?
C31 N3 C27 C28 -3.4(18) . . . . ?
C31 N3 C26 C23 -53.3(15) . . . . ?
C93 N35 C99 N24 83.3(14) . . . . ?
C93 N35 C99 C100 -165.8(10) . . . . ?
C93 N35 C94 O33 -10(2) . . . . ?
C93 N35 C94 N36 167.9(10) . . . . ?
C93 N34 C98 N25 81.0(13) 7_666 . . . ?
C93 N34 C98 C97 -169.4(10) 7_666 . . . ?
C93 N34 C92 N33 170.9(10) 7_666 . . . ?
C93 N34 C92 O32 -9(2) 7_666 . . . ?
C27 N3 C31 C30 2.2(18) . . . . ?
C27 N3 C26 C23 132.1(11) . . . . ?
C27 C28 C29 C32 -173.4(11) . . . . ?
C27 C28 C29 C30 2.5(19) . . . . ?
C94 N35 C99 N24 -110.4(12) . . . . ?
C94 N35 C99 C100 0.5(13) . . . . ?
C94 N35 C93 N34 109.0(13) . . . 7_666 ?
C94 N36 C88 N30 -115.4(13) . . . . ?
C94 N36 C100 N23 115.7(11) . . . . ?
C94 N36 C100 C99 3.0(13) . . . . ?
N20 C73 C74 N19 -2.4(13) . . . . ?
N20 C73 C74 N10 -121.1(11) . . . . ?
C45 N5 C49 C48 -1.2(18) . . . . ?
C45 N5 C44 C41 91.3(14) . . . . ?
C45 C46 C47 C50 179.9(12) . . . . ?
C45 C46 C47 C48 -2.0(18) . . . . ?
C85 N28 C95 N31 -118.9(10) . . . . ?
C85 N28 C95 C96 -2.7(11) . . . . ?
C85 N28 C86 N29 116.7(11) . . . . ?
C85 N27 C96 N32 112.9(10) . . . . ?
C85 N27 C96 C95 1.8(11) . . . . ?
C85 N27 C84 N26 -116.3(11) . . . . ?
C46 C47 C48 C49 2.9(16) . . . . ?
C50 C47 C48 C49 -179.1(11) . . . . ?
C81 N24 C99 N35 114.3(11) . . . . ?
C81 N24 C99 C100 3.0(13) . . . . ?
C81 N23 C80 N37 114.2(13) . . . . ?
C81 N23 C100 N36 -112.3(11) . . . . ?
C81 N23 C100 C99 -0.2(13) . . . . ?
C61 N14 C78 N15 -122.0(13) . . . . ?
C61 N14 C78 C77 -8.6(13) . . . . ?
C61 N14 C70 N22 128.6(12) . . . 5_766 ?
C61 N13 C60 N12 -114.2(14) . . . . ?
C61 N13 C77 N16 107.8(15) . . . . ?
C61 N13 C77 C78 -4.2(14) . . . . ?
C43 C38 C39 C40 2(2) . . . . ?
C43 C42 C41 C44 -177.5(12) . . . . ?
C43 C42 C41 C40 -1(2) . . . . ?
C80 N37 C79 N38 -172.3(9) . . . . ?
C80 N37 C79 O26 6.5(17) . . . . ?
C80 N37 C102 N30 -80.7(13) . . . . ?
C80 N37 C102 C101 169.0(9) . . . . ?
C80 N23 C81 N24 166.6(10) . . . . ?
C80 N23 C81 O27 -11.4(19) . . . . ?
C80 N23 C100 N36 83.5(14) . . . . ?
C80 N23 C100 C99 -164.4(10) . . . . ?
N15 C78 C77 N13 126.9(11) . . . . ?
N15 C78 C77 N16 6.2(13) . . . . ?
C102 N37 C79 N38 -3.3(12) . . . . ?
C102 N37 C79 O26 175.5(10) . . . . ?
C102 N37 C80 N23 81.7(15) . . . . ?
C102 N30 C87 O30 -172.0(10) . . . . ?
C102 N30 C87 N29 0.0(12) . . . . ?
C102 N30 C88 N36 -84.1(14) . . . . ?
C47 C50 C54 C53 -175.4(13) . . . . ?
C47 C50 C51 C52 177.9(12) . . . . ?
C91 N33 C97 N26 -81.6(12) . . . . ?
C91 N33 C97 C98 163.0(9) . . . . ?
C91 N33 C92 N34 -163.9(10) . . . . ?
C91 N33 C92 O32 16.3(18) . . . . ?
C91 N32 C96 N27 88.0(12) . . . . ?
C91 N32 C96 C95 -160.8(9) . . . . ?
C91 N32 C90 O31 -18.2(16) . . . . ?
C91 N32 C90 N31 161.5(9) . . . . ?
C13 N1 C8 C5 -51.4(15) . . . . ?
C13 N1 C9 C10 -1(2) . . . . ?
C13 C12 C11 C14 173.6(11) . . . . ?
C13 C12 C11 C10 -3.4(18) . . . . ?
C55 N7 C71 N22 108.7(14) . . . . ?
C55 N7 C71 C72 -3.7(14) . . . . ?
C55 N8 C56 N9 121.8(12) . . . . ?
C55 N8 C72 N21 -123.5(15) . . . . ?
C55 N8 C72 C71 -9.3(14) . . . . ?
C92 N33 C97 N26 118.1(10) . . . . ?
C92 N33 C97 C98 2.7(11) . . . . ?
C92 N33 C91 N32 -126.3(11) . . . . ?
C92 N34 C98 N25 -111.1(11) . . . . ?
C92 N34 C98 C97 -1.4(12) . . . . ?
C29 C32 C33 C34 176.6(12) . . . . ?
C29 C32 C36 C35 -173.8(13) . . . . ?
C29 C28 C27 N3 1(2) . . . . ?
C101 N38 C89 N31 -85.4(12) . . . . ?
C101 N38 C79 N37 4.9(11) . . . . ?
C101 N38 C79 O26 -173.9(10) . . . . ?
C101 N29 C87 O30 173.8(11) . . . . ?
C101 N29 C87 N30 2.3(12) . . . . ?
C101 N29 C86 N28 81.9(12) . . . . ?
C8 N1 C13 C12 -173.8(11) . . . . ?
C8 N1 C9 C10 175.9(13) . . . . ?
C8 C5 C6 C7 177.8(10) . . . . ?
C8 C5 C4 C3 -178.3(10) . . . . ?
C53 N6 C52 C51 4(2) . . . . ?
C52 N6 C53 C54 -1(2) . . . . ?
C14 C11 C10 C9 -171.9(13) . . . . ?
C14 C15 C16 N2 0(2) . . . . ?
C14 C18 C17 N2 5(3) . . . . ?
C26 N3 C31 C30 -172.3(12) . . . . ?
C26 N3 C27 C28 171.2(12) . . . . ?
C26 C23 C22 C21 -174.4(10) . . . . ?
C26 C23 C24 C25 177.5(10) . . . . ?
C24 C23 C22 C21 0.8(16) . . . . ?
C24 C23 C26 N3 104.3(13) . . . . ?
C24 C25 C20 C19 -172.1(10) . . . . ?
C24 C25 C20 C21 1.8(16) . . . . ?
C59 N11 C75 N18 112.7(14) . . . . ?
C59 N11 C75 C76 2.4(14) . . . . ?
C59 N11 C58 N10 -109.8(15) . . . . ?
C59 N12 C60 N13 120.2(15) . . . . ?
C59 N12 C76 N17 -116.1(14) . . . . ?
C59 N12 C76 C75 -1.6(15) . . . . ?
C9 N1 C13 C12 2.9(18) . . . . ?
C9 N1 C8 C5 131.8(12) . . . . ?
C73 N9 C56 N8 87.5(15) . . . . ?
C73 N9 C57 O19 171.3(13) . . . . ?
C73 N9 C57 N10 -7.0(15) . . . . ?
C73 N20 C67 O23 -175.1(13) . . . . ?
C73 N20 C67 N19 5.6(15) . . . . ?
C73 N20 C68 N21 -75(2) . . . . ?
C78 N14 C61 O21 -173.5(12) . . . . ?
C78 N14 C61 N13 6.3(14) . . . . ?
C78 N14 C70 N22 -77.9(18) . . . 5_766 ?
C78 N15 C63 N16 -6.5(16) . . . . ?
C78 N15 C63 O25 177.7(14) . . . . ?
C78 N15 C62 N7 82.7(18) . . . 5_766 ?
C41 C42 C43 C38 2.4(19) . . . . ?
C84 N26 C97 N33 91.2(11) . . . . ?
C84 N26 C97 C98 -153.6(9) . . . . ?
C84 N26 C83 N25 158.6(9) . . . . ?
C84 N26 C83 O28 -23.9(15) . . . . ?
C84 N27 C96 N32 -79.8(12) . . . . ?
C84 N27 C96 C95 169.1(9) . . . . ?
C84 N27 C85 N28 -170.7(9) . . . . ?
C84 N27 C85 O29 5.8(17) . . . . ?
C88 N36 C94 N35 -166.1(11) . . . . ?
C88 N36 C94 O33 12(2) . . . . ?
C88 N36 C100 N23 -81.2(14) . . . . ?
C88 N36 C100 C99 166.1(10) . . . . ?
C88 N30 C87 O30 -8.5(16) . . . . ?
C88 N30 C87 N29 163.5(10) . . . . ?
C88 N30 C102 N37 82.4(13) . . . . ?
C88 N30 C102 C101 -165.5(9) . . . . ?
C69 N22 C71 N7 -116.0(13) . . . . ?
C69 N22 C71 C72 -4.3(14) . . . . ?
C69 N21 C68 N20 -102.0(18) . . . . ?
C69 N21 C72 N8 102.8(16) . . . . ?
C69 N21 C72 C71 -11.1(14) . . . . ?
C54 C50 C47 C46 132.1(13) . . . . ?
C54 C50 C47 C48 -45.9(18) . . . . ?
C54 C50 C51 C52 1.2(18) . . . . ?
C51 C50 C47 C46 -44.4(17) . . . . ?
C51 C50 C47 C48 137.6(12) . . . . ?
C51 C50 C54 C53 1(2) . . . . ?
C82 N25 C98 N34 -88.5(12) . . . . ?
C82 N25 C98 C97 161.2(9) . . . . ?
C82 N25 C83 N26 -161.3(9) . . . . ?
C82 N25 C83 O28 21.4(17) . . . . ?
C82 N24 C99 N35 -78.8(14) 7_666 . . . ?
C82 N24 C99 C100 169.8(10) 7_666 . . . ?
C82 N24 C81 O27 7.7(18) 7_666 . . . ?
C82 N24 C81 N23 -170.3(10) 7_666 . . . ?
C56 N9 C73 N20 -86.2(16) . . . . ?
C56 N9 C73 C74 160.8(12) . . . . ?
C56 N9 C57 O19 14(2) . . . . ?
C56 N9 C57 N10 -164.1(12) . . . . ?
C56 N8 C55 O18 -9.1(19) . . . . ?
C56 N8 C55 N7 169.0(11) . . . . ?
C56 N8 C72 N21 75.3(18) . . . . ?
C56 N8 C72 C71 -170.5(11) . . . . ?
C100 N36 C94 N35 -2.8(14) . . . . ?
C100 N36 C94 O33 175.4(12) . . . . ?
C100 N36 C88 N30 83.1(15) . . . . ?
C100 N23 C81 N24 2.0(13) . . . . ?
C100 N23 C81 O27 -176.0(12) . . . . ?
C100 N23 C80 N37 -83.1(15) . . . . ?
C57 N9 C73 N20 117.1(14) . . . . ?
C57 N9 C73 C74 4.1(14) . . . . ?
C57 N9 C56 N8 -117.6(13) . . . . ?
C57 N10 C74 N19 -116.0(13) . . . . ?
C57 N10 C74 C73 -4.5(14) . . . . ?
C57 N10 C58 N11 110.9(14) . . . . ?
C44 N5 C49 C48 172.1(10) . . . . ?
C44 N5 C45 C46 -171.4(11) . . . . ?
C44 C41 C40 C39 176.5(13) . . . . ?
C65 N18 C75 N11 -115.4(15) . . . . ?
C65 N18 C75 C76 -5.6(15) . . . . ?
C65 N18 C66 N19 111.0(16) . . . . ?
C65 N17 C64 N16 -127.0(15) . . . . ?
C65 N17 C76 N12 118.6(14) . . . . ?
C65 N17 C76 C75 3.6(15) . . . . ?
C39 C38 C43 C42 -2.7(19) . . . . ?
C67 N19 C74 N10 117.6(13) . . . . ?
C67 N19 C74 C73 6.0(14) . . . . ?
C67 N19 C66 N18 -108.8(16) . . . . ?
C67 N20 C73 N9 -115.2(14) . . . . ?
C67 N20 C73 C74 -1.8(14) . . . . ?
C67 N20 C68 N21 117.2(17) . . . . ?
C71 N22 C69 O22 -178.3(13) . . . . ?
C71 N22 C69 N21 -2.6(14) . . . . ?
C71 N7 C55 O18 176.1(11) . . . . ?
C71 N7 C55 N8 -2.0(14) . . . . ?
C63 N16 C64 N17 133.3(13) . . . . ?
C63 N16 C77 N13 -124.4(15) . . . . ?
C63 N16 C77 C78 -10.9(15) . . . . ?
C63 N15 C78 N14 112.5(15) . . . . ?
C63 N15 C78 C77 -0.2(15) . . . . ?
C63 N15 C62 N7 -118.3(15) . . . 5_766 ?
C70 N14 C61 O21 -16(2) . . . . ?
C70 N14 C61 N13 164.0(12) . . . . ?
C70 N14 C78 N15 82.9(17) . . . . ?
C70 N14 C78 C77 -163.7(13) . . . . ?
C70 N22 C69 O22 -21(2) 5_766 . . . ?
C70 N22 C69 N21 155.0(12) 5_766 . . . ?
C70 N22 C71 N7 87.6(16) 5_766 . . . ?
C70 N22 C71 C72 -160.7(12) 5_766 . . . ?
C10 C11 C14 C15 17.7(19) . . . . ?
C10 C11 C14 C18 -165.3(14) . . . . ?
C15 C14 C18 C17 0(2) . . . . ?
C74 N19 C67 O23 173.3(12) . . . . ?
C74 N19 C67 N20 -7.4(15) . . . . ?
C74 N19 C66 N18 81.5(18) . . . . ?
C74 N10 C57 O19 -171.2(13) . . . . ?
C74 N10 C57 N9 7.1(14) . . . . ?
C74 N10 C58 N11 -90.9(16) . . . . ?
C33 C32 C29 C28 22.1(18) . . . . ?
C33 C32 C29 C30 -153.6(13) . . . . ?
C33 C32 C36 C35 4(2) . . . . ?
C64 N16 C63 O25 -22(2) . . . . ?
C64 N16 C63 N15 162.5(12) . . . . ?
C64 N16 C77 N13 85.7(17) . . . . ?
C64 N16 C77 C78 -160.8(12) . . . . ?
C64 N17 C65 O24 19(2) . . . . ?
C64 N17 C65 N18 -164.6(13) . . . . ?
C64 N17 C76 N12 -85.3(17) . . . . ?
C64 N17 C76 C75 159.7(13) . . . . ?
C40 C41 C44 N5 -70.5(17) . . . . ?
C60 N13 C61 O21 16(2) . . . . ?
C60 N13 C61 N14 -163.3(12) . . . . ?
C60 N13 C77 N16 -89.7(16) . . . . ?
C60 N13 C77 C78 158.3(12) . . . . ?
C60 N12 C59 O20 -16(2) . . . . ?
C60 N12 C59 N11 162.5(13) . . . . ?
C60 N12 C76 N17 83.7(16) . . . . ?
C60 N12 C76 C75 -161.8(12) . . . . ?
C75 N18 C65 O24 -176.0(14) . . . . ?
C75 N18 C65 N17 8.2(16) . . . . ?
C75 N18 C66 N19 -91.1(17) . . . . ?
C75 N11 C59 O20 175.1(12) . . . . ?
C75 N11 C59 N12 -3.7(15) . . . . ?
C75 N11 C58 N10 78.1(17) . . . . ?
C68 N21 C69 O22 10(2) . . . . ?
C68 N21 C69 N22 -166.3(12) . . . . ?
C68 N21 C72 N8 -82.2(18) . . . . ?
C68 N21 C72 C71 163.9(12) . . . . ?
C68 N20 C73 N9 76.0(18) . . . . ?
C68 N20 C73 C74 -170.7(14) . . . . ?
C68 N20 C67 O23 -6(2) . . . . ?
C68 N20 C67 N19 175.0(13) . . . . ?
C36 C32 C29 C28 -160.2(14) . . . . ?
C36 C32 C29 C30 24.1(19) . . . . ?
C36 C32 C33 C34 -1(2) . . . . ?
C18 C14 C15 C16 -2.5(19) . . . . ?
C34 N4 C35 C36 2(3) . . . . ?
C77 N13 C61 O21 178.7(12) . . . . ?
C77 N13 C61 N14 -1.1(14) . . . . ?
C77 N13 C60 N12 85.5(16) . . . . ?
C77 N16 C63 O25 -173.3(15) . . . . ?
C77 N16 C63 N15 11.1(16) . . . . ?
C77 N16 C64 N17 -78.2(17) . . . . ?
C72 N8 C55 O18 -170.8(11) . . . . ?
C72 N8 C55 N7 7.3(14) . . . . ?
C72 N8 C56 N9 -78.9(15) . . . . ?
C72 N21 C69 O22 -175.3(12) . . . . ?
C72 N21 C69 N22 8.7(14) . . . . ?
C72 N21 C68 N20 83.7(19) . . . . ?
C35 N4 C34 C33 1(2) . . . . ?
C76 N17 C65 O24 176.9(14) . . . . ?
C76 N17 C65 N18 -7.2(16) . . . . ?
C76 N17 C64 N16 79.0(18) . . . . ?
C76 N12 C59 O20 -175.5(12) . . . . ?
C76 N12 C59 N11 3.3(15) . . . . ?
C76 N12 C60 N13 -82.5(17) . . . . ?
C16 N2 C17 C18 -7(3) . . . . ?
C62 N7 C55 O18 3.5(19) 5_766 . . . ?
C62 N7 C55 N8 -174.6(11) 5_766 . . . ?
C62 N7 C71 N22 -79.0(16) 5_766 . . . ?
C62 N7 C71 C72 168.7(12) 5_766 . . . ?
C62 N15 C78 N14 -86.1(17) . . . . ?
C62 N15 C78 C77 161.2(13) . . . . ?
C62 N15 C63 N16 -167.7(13) . . . . ?
C62 N15 C63 O25 16(2) . . . . ?
C66 N18 C65 O24 -17(2) . . . . ?
C66 N18 C65 N17 167.6(13) . . . . ?
C66 N18 C75 N11 84.8(17) . . . . ?
C66 N18 C75 C76 -165.5(13) . . . . ?
C66 N19 C67 O23 2(2) . . . . ?
C66 N19 C67 N20 -178.2(12) . . . . ?
C66 N19 C74 N10 -71.7(17) . . . . ?
C66 N19 C74 C73 176.7(12) . . . . ?
C17 N2 C16 C15 5(3) . . . . ?
C58 N11 C59 O20 2(2) . . . . ?
C58 N11 C59 N12 -176.8(12) . . . . ?
C58 N11 C75 N18 -74.2(18) . . . . ?
C58 N11 C75 C76 175.6(12) . . . . ?
C58 N10 C57 O19 -10(2) . . . . ?
C58 N10 C57 N9 168.1(11) . . . . ?
C58 N10 C74 N19 84.3(16) . . . . ?
C58 N10 C74 C73 -164.3(12) . . . . ?

loop_
_smtbx_masks_void_nr
_smtbx_masks_void_average_x
_smtbx_masks_void_average_y
_smtbx_masks_void_average_z
_smtbx_masks_void_volume
_smtbx_masks_void_count_electrons
_smtbx_masks_void_content
1 0.000 -0.584 0.250 1004.0 160.1 ?
2 0.000 -0.462 0.750 1004.0 159.8 ?
3 0.191 0.332 0.689 56.2 23.3 ?
4 0.191 0.668 0.189 56.2 26.6 ?
5 0.183 0.139 0.411 8.4 0.0 ?
6 0.183 0.861 0.911 8.4 0.0 ?
7 0.309 0.168 0.311 56.2 25.2 ?
8 0.309 0.832 0.811 56.2 21.9 ?
9 0.500 -0.535 0.250 1004.0 160.1 ?
10 0.500 0.838 0.750 1004.0 159.8 ?
11 0.317 0.361 0.589 8.4 0.0 ?
12 0.317 0.639 0.089 8.4 0.0 ?
13 0.691 0.168 0.189 56.2 26.6 ?
14 0.691 0.832 0.689 56.2 23.3 ?
15 0.683 0.361 0.911 8.4 0.0 ?
16 0.683 0.639 0.411 8.4 0.0 ?
17 0.809 0.332 0.811 56.2 21.9 ?
18 0.809 0.668 0.311 56.2 25.2 ?
19 0.817 0.139 0.089 8.4 0.0 ?
20 0.817 0.861 0.589 8.4 0.0 ?
